data_4517546
loop_
_publ_author_name
'Sol\'e-Daura, Albert'
'Zhang, Teng'
'Fouilloux, Hugo'
'Robert, Carine'
'Thomas, Christophe M.'
'Chamoreau, Lise-Marie'
'Carb\'o, Jorge J.'
'Proust, Anna'
'Guillemot, Geoffroy'
'Poblet, Josep M.'

_publ_section_title
;
 Catalyst Design for Alkene Epoxidation by Molecular Analogues of
 Heterogeneous Titanium-Silicalite Catalysts
;
_journal_name_full 'ACS Catalysis'
_journal_page_first 4737
_journal_paper_doi 10.1021/acscatal.9b05147
_journal_year 2020
_chemical_formula_moiety 'C12 H28 O37 Sb Si3 Ti W9, 3(C24 H52 N)'
_chemical_formula_sum 'C84 H184 N3 O37 Sb Si3 Ti W9'
_chemical_formula_weight 3736.90
_space_group_crystal_system monoclinic
_space_group_IT_number 14
_space_group_name_Hall '-P 2yn'
_space_group_name_H-M_alt 'P 1 21/n 1'
_atom_sites_solution_hydrogens geom
_atom_sites_solution_primary dual
_atom_sites_solution_secondary difmap
_audit_creation_date 2019-10-02
_audit_creation_method
;
Olex2 1.2
(compiled 2018.05.29 svn.r3508 for OlexSys, GUI svn.r5506)
;
_cell_angle_alpha 90
_cell_angle_beta 90.112(2)
_cell_angle_gamma 90
_cell_formula_units_Z 4
_cell_length_a 17.7721(8)
_cell_length_b 28.9182(12)
_cell_length_c 23.5633(10)
_cell_measurement_reflns_used 9066
_cell_measurement_temperature 200
_cell_measurement_theta_max 33.07
_cell_measurement_theta_min 2.19
_cell_volume 12110.0(9)
_computing_cell_refinement 'Bruker SAINT'
_computing_data_collection 'Bruker APEX2'
_computing_data_reduction 'Bruker SAINT'
_computing_molecular_graphics 'Olex2 (Dolomanov et al., 2009)'
_computing_publication_material 'Olex2 (Dolomanov et al., 2009)'
_computing_structure_refinement 'ShelXL (Sheldrick, 2015)'
_computing_structure_solution 'ShelXT (Sheldrick, 2015)'
_diffrn_ambient_temperature 200
_diffrn_detector_area_resol_mean 8
_diffrn_measured_fraction_theta_full 1.000
_diffrn_measured_fraction_theta_max 0.996
_diffrn_measurement_device_type 'Bruker APEX-II CCD'
_diffrn_measurement_method '\f and \w scans'
_diffrn_radiation_monochromator graphite
_diffrn_radiation_type MoK\a
_diffrn_radiation_wavelength 0.71073
_diffrn_reflns_av_R_equivalents 0.0457
_diffrn_reflns_av_unetI/netI 0.0322
_diffrn_reflns_Laue_measured_fraction_full 1.000
_diffrn_reflns_Laue_measured_fraction_max 0.996
_diffrn_reflns_limit_h_max 24
_diffrn_reflns_limit_h_min -24
_diffrn_reflns_limit_k_max 37
_diffrn_reflns_limit_k_min -39
_diffrn_reflns_limit_l_max 32
_diffrn_reflns_limit_l_min -32
_diffrn_reflns_number 186544
_diffrn_reflns_point_group_measured_fraction_full 1.000
_diffrn_reflns_point_group_measured_fraction_max 0.996
_diffrn_reflns_theta_full 25.242
_diffrn_reflns_theta_max 29.239
_diffrn_reflns_theta_min 0.864
_diffrn_source 'sealed tube'
_diffrn_standards_number 0
_exptl_absorpt_coefficient_mu 8.890
_exptl_absorpt_correction_T_max 0.3352
_exptl_absorpt_correction_T_min 0.2569
_exptl_absorpt_correction_type multi-scan
_exptl_absorpt_process_details
'SADABS-2014/5 (Bruker,2014/5) was used for absorption correction. wR2(int) was 0.0804 before and 0.0510 after correction. The Ratio of minimum to maximum transmission is 0.7664. The \l/2 correction factor is 0.00150.'
_exptl_crystal_colour colourless
_exptl_crystal_colour_primary colourless
_exptl_crystal_density_diffrn 2.050
_exptl_crystal_description prism
_exptl_crystal_F_000 7144
_exptl_crystal_size_max 0.15
_exptl_crystal_size_mid 0.12
_exptl_crystal_size_min 0.11
_refine_diff_density_max 6.859
_refine_diff_density_min -3.110
_refine_diff_density_rms 0.286
_refine_ls_extinction_method none
_refine_ls_goodness_of_fit_ref 1.100
_refine_ls_hydrogen_treatment constr
_refine_ls_matrix_type full
_refine_ls_number_parameters 1257
_refine_ls_number_reflns 32760
_refine_ls_number_restraints 101
_refine_ls_restrained_S_all 1.100
_refine_ls_R_factor_all 0.0824
_refine_ls_R_factor_gt 0.0571
_refine_ls_shift/su_max 0.001
_refine_ls_shift/su_mean 0.000
_refine_ls_structure_factor_coef Fsqd
_refine_ls_weighting_details 'w=1/[\s^2^(Fo^2^)+442.4271P] where P=(Fo^2^+2Fc^2^)/3'
_refine_ls_weighting_scheme calc
_refine_ls_wR_factor_gt 0.1143
_refine_ls_wR_factor_ref 0.1341
_reflns_Friedel_coverage 0.000
_reflns_number_gt 27078
_reflns_number_total 32760
_reflns_threshold_expression 'I > 2\s(I)'
_cod_data_source_file cs9b05147_si_002.cif
_cod_data_source_block tz455b_0m
_cod_database_code 4517546
_shelx_shelxl_version_number 2017/1
_shelx_space_group_comment
;
The symmetry employed for this shelxl refinement is uniquely defined
by the following loop, which should always be used as a source of
symmetry information in preference to the above space-group names.
They are only intended as comments.
;
_olex2_refinement_description
;
1. Twinned data refinement
 Scales: 0.8609(6)
 0.1391(6)
2. Fixed Uiso
 At 1.2 times of:
  All C(H) groups, All C(H,H) groups
 At 1.5 times of:
  All C(H,H,H) groups
3. Restrained distances
 C5-C6
 1.54 with sigma of 0.02
 C305-C304
 1.54 with sigma of 0.02
 C316-C317
 1.54 with sigma of 0.02
 C315-C317
 2.54 with sigma of 0.04
 C316-C318
 2.54 with sigma of 0.04
 C204-C205 \\sim C205-C206
 with sigma of 0.02
 C4-C5 \\sim C5-C6
 with sigma of 0.02
 C303-C304 \\sim C305-C306
 with sigma of 0.02
 C313-C314 \\sim C315-C316 \\sim C317-C318
 with sigma of 0.015
4. Uiso/Uaniso restraints and constraints
C217 \\sim C218: within 2A with sigma of 0.04 and sigma for terminal atoms of
0.08
C314 \\sim C315 \\sim C316 \\sim C317 \\sim C318: within 2A with sigma of 0.04
and sigma for terminal atoms of 0.08
5. Rigid body (RIGU) restrains
 C114, C115, C116, C117
 with sigma for 1-2 distances of 0.004 and sigma for 1-3 distances of 0.004
 C4, C5, C6
 with sigma for 1-2 distances of 0.004 and sigma for 1-3 distances of 0.004
 C214, C215, C216, C217, C218
 with sigma for 1-2 distances of 0.004 and sigma for 1-3 distances of 0.004
 C315, C316, C317, C318
 with sigma for 1-2 distances of 0.004 and sigma for 1-3 distances of 0.004
6.a Ternary CH refined with riding coordinates:
 C10(H10)
6.b Secondary CH2 refined with riding coordinates:
 C1(H1A,H1B), C2(H2A,H2B), C4(H4A,H4B), C5(H5A,H5B), C7(H7A,H7B), C8(H8A,H8B),
 C301(H30A,H30B), C302(H30C,H30D), C303(H30E,H30F), C304(H30G,H30H), C305(H30I,
 H30J), C307(H30N,H30O), C308(H30P,H30Q), C309(H30R,H30S), C310(H31A,H31B),
 C311(H31C,H31D), C313(H31H,H31I), C314(H31J,H31K), C315(H31L,H31M), C316(H31N,
 H31O), C317(H31P,H31Q), C319(H31U,H31V), C320(H32A,H32B), C321(H32C,H32D),
 C322(H32E,H32F), C323(H32G,H32H), C101(H10A,H10B), C102(H10C,H10D), C103(H10E,
 H10F), C104(H104,H10H), C105(H10G,H10I), C107(H10L,H10N), C108(H10O,H10P),
 C109(H10Q,H10R), C110(H11D,H11E), C111(H11F,H11G), C112(H11H,H11I), C113(H11J,
 H11K), C114(H11L,H11M), C115(H11N,H11O), C116(H11P,H11Q), C118(H118,H11V),
 C119(H11U,H11W), C120(H12D,H12E), C121(H121,H12G), C122(H12H,H12I), C201(H20A,
 H20B), C202(H20C,H20D), C203(H20E,H20F), C204(H20G,H20H), C205(H20I,H20J),
 C207(H20N,H20O), C208(H20P,H20Q), C209(H20R,H20S), C210(H21A,H21B), C211(H21C,
 H21D), C213(H21H,H21I), C214(H21J,H21K), C215(H21L,H21M), C216(H21N,H21O),
 C217(H21P,H21Q), C219(H21U,H21V), C220(H220,H22B), C221(H22C,H22D), C222(H22E,
 H22F), C223(H22G,H22H)
6.c Me refined with riding coordinates:
 C3(H3A,H3B,H3C), C11(H11A,H11B,H11C), C318(H31R,H31S,H31T), C218(H21R,H21S,
 H21T)
6.d Idealised Me refined as rotating group:
 C6(H6A,H6B,H6C), C9(H9A,H9B,H9C), C12(H12A,H12B,H12C), C306(H30K,H30L,H30M),
 C312(H31E,H31F,H31G), C324(H32I,H32J,H32K), C106(H10J,H10K,H10M), C117(H11R,
 H11S,H11T), C123(H12J,H12K,H12L), C124(H12F,H12M,H12N), C206(H20K,H20L,H20M),
 C212(H21E,H21F,H21G), C224(H22I,H22J,H22K)
;
_olex2_submission_special_instructions 'No special instructions were received'

loop_
_space_group_symop_operation_xyz
'x, y, z'
'-x+1/2, y+1/2, -z+1/2'
'-x, -y, -z'
'x-1/2, -y-1/2, z-1/2'

loop_
_atom_site_label
_atom_site_type_symbol
_atom_site_fract_x
_atom_site_fract_y
_atom_site_fract_z
_atom_site_U_iso_or_equiv
_atom_site_adp_type
_atom_site_occupancy
_atom_site_site_symmetry_order
_atom_site_calc_flag
_atom_site_refinement_flags_posn
_atom_site_refinement_flags_adp
_atom_site_refinement_flags_occupancy
_atom_site_disorder_assembly
_atom_site_disorder_group
W1 W 0.81253(2) 0.24060(2) 0.32158(2) 0.02545(9) Uani 1 1 d . . . . .
W2 W 0.67815(3) 0.17052(2) 0.23927(2) 0.02633(9) Uani 1 1 d . . . . .
W3 W 0.67417(3) 0.16771(2) 0.39557(2) 0.02747(10) Uani 1 1 d . . . . .
W4 W 0.75759(3) 0.33386(2) 0.25077(2) 0.02402(9) Uani 1 1 d . . . . .
W5 W 0.61825(3) 0.26298(2) 0.16934(2) 0.02553(9) Uani 1 1 d . . . . .
W6 W 0.49570(3) 0.19671(2) 0.23923(2) 0.02553(9) Uani 1 1 d . . . . .
W7 W 0.49365(3) 0.19647(2) 0.39756(2) 0.02707(10) Uani 1 1 d . . . . .
W8 W 0.61945(3) 0.25920(2) 0.47001(2) 0.02831(10) Uani 1 1 d . . . . .
W9 W 0.75680(3) 0.33383(2) 0.39208(2) 0.02651(10) Uani 1 1 d . . . . .
Sb1 Sb 0.59937(4) 0.28125(2) 0.31988(3) 0.02107(13) Uani 1 1 d . . . . .
Ti1 Ti 0.45867(13) 0.38139(8) 0.32074(11) 0.0341(5) Uani 1 1 d . . . . .
Si1 Si 0.5860(2) 0.36930(12) 0.21828(15) 0.0302(7) Uani 1 1 d . . . . .
Si2 Si 0.40163(18) 0.27249(13) 0.31693(16) 0.0315(7) Uani 1 1 d . . . . .
Si3 Si 0.5828(2) 0.36546(13) 0.42599(15) 0.0312(7) Uani 1 1 d . . . . .
O1 O 0.8993(5) 0.2152(3) 0.3228(5) 0.040(2) Uani 1 1 d . . . . .
O2 O 0.7217(6) 0.1223(3) 0.2147(4) 0.038(2) Uani 1 1 d . . . . .
O3 O 0.7159(6) 0.1188(3) 0.4191(4) 0.039(2) Uani 1 1 d . . . . .
O4 O 0.8067(6) 0.3688(3) 0.2048(4) 0.0334(19) Uani 1 1 d . . . . .
O5 O 0.6256(6) 0.2755(4) 0.0984(4) 0.040(2) Uani 1 1 d . . . . .
O6 O 0.4220(5) 0.1663(3) 0.2123(4) 0.036(2) Uani 1 1 d . . . . .
O7 O 0.4183(5) 0.1664(4) 0.4212(4) 0.042(2) Uani 1 1 d . . . . .
O8 O 0.6229(6) 0.2678(4) 0.5418(4) 0.041(2) Uani 1 1 d . . . . .
O9 O 0.8044(6) 0.3665(4) 0.4406(4) 0.040(2) Uani 1 1 d . . . . .
O10 O 0.7612(4) 0.2050(3) 0.2647(4) 0.0300(18) Uani 1 1 d . . . . .
O11 O 0.6641(4) 0.1540(3) 0.3169(4) 0.0250(15) Uani 1 1 d . . . . .
O12 O 0.7603(4) 0.2031(3) 0.3745(4) 0.0298(18) Uani 1 1 d . . . . .
O13 O 0.8321(5) 0.2879(3) 0.2652(4) 0.0287(17) Uani 1 1 d . . . . .
O14 O 0.6742(5) 0.2066(3) 0.1704(3) 0.0297(18) Uani 1 1 d . . . . .
O15 O 0.5748(5) 0.1536(3) 0.2260(4) 0.0316(19) Uani 1 1 d . . . . .
O16 O 0.5698(5) 0.1516(3) 0.4066(3) 0.033(2) Uani 1 1 d . . . . .
O17 O 0.6702(5) 0.2012(3) 0.4663(3) 0.0301(18) Uani 1 1 d . . . . .
O18 O 0.8294(5) 0.2863(3) 0.3793(3) 0.0287(17) Uani 1 1 d . . . . .
O19 O 0.7073(4) 0.2932(3) 0.1998(3) 0.0235(16) Uani 1 1 d . . . . .
O20 O 0.5270(5) 0.2301(3) 0.1693(3) 0.0265(17) Uani 1 1 d . . . . .
O21 O 0.4932(4) 0.1812(3) 0.3173(4) 0.0265(15) Uani 1 1 d . . . . .
O22 O 0.5237(5) 0.2260(3) 0.4659(4) 0.036(2) Uani 1 1 d . . . . .
O23 O 0.7053(4) 0.2905(3) 0.4432(3) 0.0269(17) Uani 1 1 d . . . . .
O24 O 0.7842(4) 0.3634(3) 0.3222(4) 0.0283(17) Uani 1 1 d . . . . .
O25 O 0.7088(4) 0.2894(3) 0.3205(4) 0.0252(15) Uani 1 1 d . . . . .
O26 O 0.6050(4) 0.2354(3) 0.2591(3) 0.0220(15) Uani 1 1 d . . . . .
O27 O 0.6047(4) 0.2338(3) 0.3790(3) 0.0227(15) Uani 1 1 d . . . . .
O28 O 0.6622(5) 0.3667(3) 0.2555(4) 0.0295(18) Uani 1 1 d . . . . .
O29 O 0.5667(5) 0.3166(3) 0.1972(4) 0.0303(18) Uani 1 1 d . . . . .
O30 O 0.4472(6) 0.2535(3) 0.2616(4) 0.037(2) Uani 1 1 d . . . . .
O31 O 0.4472(5) 0.2528(3) 0.3726(3) 0.0310(19) Uani 1 1 d . . . . .
O32 O 0.5637(5) 0.3124(3) 0.4445(3) 0.0318(19) Uani 1 1 d . . . . .
O33 O 0.6608(4) 0.3640(3) 0.3901(4) 0.0281(18) Uani 1 1 d . . . . .
O34 O 0.5188(6) 0.3864(3) 0.2583(4) 0.039(2) Uani 1 1 d . . . . .
O35 O 0.4051(5) 0.3277(3) 0.3181(4) 0.038(2) Uani 1 1 d . . . . .
O36 O 0.5165(5) 0.3826(4) 0.3841(4) 0.039(2) Uani 1 1 d . . . . .
O37 O 0.3962(6) 0.4288(4) 0.3229(5) 0.049(3) Uani 1 1 d . . . . .
C1 C 0.6018(9) 0.4077(5) 0.1582(6) 0.041(3) Uani 1 1 d . . . . .
H1A H 0.604834 0.439855 0.172399 0.049 Uiso 1 1 calc R . . . .
H1B H 0.651163 0.400023 0.141122 0.049 Uiso 1 1 calc R . . . .
C2 C 0.5399(11) 0.4055(7) 0.1103(8) 0.062(5) Uani 1 1 d . . . . .
H2A H 0.533385 0.372897 0.098359 0.074 Uiso 1 1 calc R . . . .
H2B H 0.491477 0.416245 0.126140 0.074 Uiso 1 1 calc R . . . .
C3 C 0.5588(15) 0.4345(8) 0.0585(8) 0.080(7) Uani 1 1 d . . . . .
H3A H 0.518276 0.431606 0.030419 0.120 Uiso 1 1 calc R . . . .
H3B H 0.564134 0.466919 0.069706 0.120 Uiso 1 1 calc R . . . .
H3C H 0.606079 0.423532 0.041900 0.120 Uiso 1 1 calc R . . . .
C4 C 0.3051(8) 0.2502(6) 0.3187(9) 0.060(4) Uani 1 1 d D U . . .
H4A H 0.308388 0.216089 0.315788 0.073 Uiso 1 1 calc R . . . .
H4B H 0.284692 0.257187 0.356834 0.073 Uiso 1 1 calc R . . . .
C5 C 0.2496(18) 0.2654(11) 0.2775(13) 0.131(13) Uani 1 1 d D U . . .
H5A H 0.263128 0.296941 0.264791 0.158 Uiso 1 1 calc R . . . .
H5B H 0.200135 0.267373 0.296597 0.158 Uiso 1 1 calc R . . . .
C6 C 0.242(3) 0.2357(13) 0.2272(14) 0.20(2) Uani 1 1 d D U . . .
H6A H 0.198376 0.245943 0.204707 0.293 Uiso 1 1 calc GR . . . .
H6B H 0.234106 0.203606 0.239208 0.293 Uiso 1 1 calc GR . . . .
H6C H 0.287436 0.237789 0.204147 0.293 Uiso 1 1 calc GR . . . .
C7 C 0.5960(9) 0.4023(6) 0.4897(6) 0.050(4) Uani 1 1 d . . . . .
H7A H 0.646450 0.395784 0.505675 0.060 Uiso 1 1 calc R . . . .
H7B H 0.595582 0.435017 0.477456 0.060 Uiso 1 1 calc R . . . .
C8 C 0.5394(13) 0.3967(8) 0.5362(9) 0.073(6) Uani 1 1 d . . . . .
H8A H 0.558299 0.412233 0.570816 0.088 Uiso 1 1 calc R . . . .
H8B H 0.533529 0.363414 0.544855 0.088 Uiso 1 1 calc R . . . .
C9 C 0.4632(15) 0.4167(13) 0.5208(13) 0.136(14) Uani 1 1 d . . . . .
H9A H 0.469749 0.447875 0.505298 0.203 Uiso 1 1 calc GR . . . .
H9B H 0.431656 0.418162 0.554814 0.203 Uiso 1 1 calc GR . . . .
H9C H 0.438937 0.396952 0.492336 0.203 Uiso 1 1 calc GR . . . .
C10 C 0.3746(16) 0.4741(8) 0.3265(16) 0.109(10) Uani 1 1 d . . . . .
H10 H 0.318525 0.473692 0.322723 0.131 Uiso 1 1 calc R . . . .
C11 C 0.401(4) 0.5007(14) 0.280(3) 0.27(4) Uani 1 1 d . . . . .
H11A H 0.383786 0.532838 0.284295 0.407 Uiso 1 1 calc R . . . .
H11B H 0.455612 0.499786 0.278697 0.407 Uiso 1 1 calc R . . . .
H11C H 0.380072 0.488013 0.244559 0.407 Uiso 1 1 calc R . . . .
C12 C 0.389(3) 0.4914(15) 0.385(2) 0.25(3) Uani 1 1 d . . . . .
H12A H 0.376470 0.467323 0.412253 0.369 Uiso 1 1 calc GR . . . .
H12B H 0.358730 0.518936 0.391698 0.369 Uiso 1 1 calc GR . . . .
H12C H 0.442786 0.499281 0.388421 0.369 Uiso 1 1 calc GR . . . .
N3 N 0.3834(7) 0.2458(6) 0.5897(5) 0.053(4) Uani 1 1 d . . . . .
C301 C 0.3841(10) 0.2714(7) 0.5335(7) 0.057(5) Uani 1 1 d . . . . .
H30A H 0.381454 0.248202 0.502576 0.069 Uiso 1 1 calc R . . . .
H30B H 0.432947 0.287518 0.529964 0.069 Uiso 1 1 calc R . . . .
C302 C 0.3218(11) 0.3065(7) 0.5241(8) 0.062(5) Uani 1 1 d . . . . .
H30C H 0.272573 0.293098 0.534917 0.074 Uiso 1 1 calc R . . . .
H30D H 0.330857 0.334352 0.547464 0.074 Uiso 1 1 calc R . . . .
C303 C 0.3218(17) 0.3189(8) 0.4619(12) 0.100(9) Uani 1 1 d D . . . .
H30E H 0.307668 0.291990 0.438205 0.120 Uiso 1 1 calc R . . . .
H30F H 0.371874 0.330233 0.449854 0.120 Uiso 1 1 calc R . . . .
C304 C 0.2594(15) 0.3594(11) 0.4574(13) 0.109(10) Uani 1 1 d D . . . .
H30G H 0.212443 0.349231 0.476263 0.131 Uiso 1 1 calc R . . . .
H30H H 0.277842 0.387400 0.477174 0.131 Uiso 1 1 calc R . . . .
C305 C 0.2435(18) 0.3705(12) 0.3973(13) 0.135(13) Uani 1 1 d D . . . .
H30I H 0.217472 0.344593 0.378017 0.162 Uiso 1 1 calc R . . . .
H30J H 0.290350 0.377844 0.376450 0.162 Uiso 1 1 calc R . . . .
C306 C 0.1897(18) 0.4152(11) 0.4022(16) 0.147(16) Uani 1 1 d D . . . .
H30K H 0.178529 0.426995 0.364088 0.220 Uiso 1 1 calc GR . . . .
H30L H 0.215226 0.439228 0.424319 0.220 Uiso 1 1 calc GR . . . .
H30M H 0.142726 0.406506 0.421055 0.220 Uiso 1 1 calc GR . . . .
C307 C 0.3698(10) 0.2784(9) 0.6385(6) 0.076(7) Uani 1 1 d . . . . .
H30N H 0.364948 0.260160 0.673884 0.091 Uiso 1 1 calc R . . . .
H30O H 0.321653 0.294803 0.632192 0.091 Uiso 1 1 calc R . . . .
C308 C 0.4319(13) 0.3137(10) 0.6461(9) 0.087(8) Uani 1 1 d . . . . .
H30P H 0.479641 0.297347 0.654523 0.105 Uiso 1 1 calc R . . . .
H30Q H 0.438693 0.330816 0.610082 0.105 Uiso 1 1 calc R . . . .
C309 C 0.4161(12) 0.3471(8) 0.6924(8) 0.073(6) Uani 1 1 d . . . . .
H30R H 0.409504 0.329947 0.728392 0.087 Uiso 1 1 calc R . . . .
H30S H 0.368209 0.363292 0.684018 0.087 Uiso 1 1 calc R . . . .
C310 C 0.4786(12) 0.3831(8) 0.7001(9) 0.071(6) Uani 1 1 d . . . . .
H31A H 0.479204 0.402725 0.665676 0.086 Uiso 1 1 calc R . . . .
H31B H 0.464012 0.403322 0.732199 0.086 Uiso 1 1 calc R . . . .
C311 C 0.5554(18) 0.3679(12) 0.7104(14) 0.111(10) Uani 1 1 d . . . . .
H31C H 0.571931 0.348176 0.678394 0.133 Uiso 1 1 calc R . . . .
H31D H 0.588915 0.395192 0.711846 0.133 Uiso 1 1 calc R . . . .
C312 C 0.563(2) 0.3436(13) 0.7597(18) 0.149(15) Uani 1 1 d . . . . .
H31E H 0.517450 0.324857 0.765739 0.223 Uiso 1 1 calc GR . . . .
H31F H 0.568917 0.365190 0.791420 0.223 Uiso 1 1 calc GR . . . .
H31G H 0.606753 0.323377 0.757342 0.223 Uiso 1 1 calc GR . . . .
C313 C 0.4570(9) 0.2218(9) 0.5964(8) 0.076(7) Uani 1 1 d D . . . .
H31H H 0.497541 0.245301 0.595928 0.091 Uiso 1 1 calc R . . . .
H31I H 0.464718 0.201206 0.563417 0.091 Uiso 1 1 calc R . . . .
C314 C 0.4645(13) 0.1936(12) 0.6498(11) 0.126(11) Uani 1 1 d D U . . .
H31J H 0.435616 0.209124 0.680221 0.152 Uiso 1 1 calc R . . . .
H31K H 0.441000 0.163069 0.643142 0.152 Uiso 1 1 calc R . . . .
C315 C 0.541(2) 0.1861(17) 0.6703(13) 0.190(13) Uani 1 1 d D U . . .
H31L H 0.569808 0.215457 0.667004 0.228 Uiso 1 1 calc R . . . .
H31M H 0.566244 0.163035 0.645604 0.228 Uiso 1 1 calc R . . . .
C316 C 0.545(3) 0.1696(15) 0.7309(12) 0.194(14) Uani 1 1 d D U . . .
H31N H 0.595665 0.155655 0.736180 0.233 Uiso 1 1 calc R . . . .
H31O H 0.508332 0.144158 0.734497 0.233 Uiso 1 1 calc R . . . .
C317 C 0.532(3) 0.2020(14) 0.7813(15) 0.209(16) Uani 1 1 d D U . . .
H31P H 0.573135 0.225322 0.782347 0.251 Uiso 1 1 calc R . . . .
H31Q H 0.484201 0.218554 0.775861 0.251 Uiso 1 1 calc R . . . .
C318 C 0.530(2) 0.1770(15) 0.8372(11) 0.193(18) Uani 1 1 d D U . . .
H31R H 0.522081 0.199284 0.867873 0.290 Uiso 1 1 calc R . . . .
H31S H 0.489468 0.154295 0.836856 0.290 Uiso 1 1 calc R . . . .
H31T H 0.578440 0.161065 0.843344 0.290 Uiso 1 1 calc R . . . .
C319 C 0.3179(9) 0.2125(7) 0.5891(6) 0.053(4) Uani 1 1 d . . . . .
H31U H 0.308474 0.202248 0.628548 0.063 Uiso 1 1 calc R . . . .
H31V H 0.272579 0.229395 0.576115 0.063 Uiso 1 1 calc R . . . .
C320 C 0.3272(12) 0.1702(8) 0.5524(8) 0.065(5) Uani 1 1 d . . . . .
H32A H 0.349060 0.144878 0.575513 0.079 Uiso 1 1 calc R . . . .
H32B H 0.362895 0.177196 0.521380 0.079 Uiso 1 1 calc R . . . .
C321 C 0.2506(11) 0.1536(6) 0.5263(7) 0.053(4) Uani 1 1 d . . . . .
H32C H 0.257417 0.122267 0.510020 0.063 Uiso 1 1 calc R . . . .
H32D H 0.212697 0.151319 0.556853 0.063 Uiso 1 1 calc R . . . .
C322 C 0.2216(9) 0.1853(6) 0.4809(6) 0.047(4) Uani 1 1 d . . . . .
H32E H 0.257698 0.185605 0.448950 0.056 Uiso 1 1 calc R . . . .
H32F H 0.218575 0.217062 0.496283 0.056 Uiso 1 1 calc R . . . .
C323 C 0.1440(11) 0.1712(7) 0.4584(8) 0.062(5) Uani 1 1 d . . . . .
H32G H 0.146548 0.139310 0.443281 0.075 Uiso 1 1 calc R . . . .
H32H H 0.107406 0.171457 0.489999 0.075 Uiso 1 1 calc R . . . .
C324 C 0.1165(12) 0.2035(9) 0.4119(9) 0.077(6) Uani 1 1 d . . . . .
H32I H 0.154083 0.204850 0.381490 0.115 Uiso 1 1 calc GR . . . .
H32J H 0.109027 0.234521 0.427595 0.115 Uiso 1 1 calc GR . . . .
H32K H 0.068841 0.191949 0.396483 0.115 Uiso 1 1 calc GR . . . .
N1 N 0.8827(7) 0.2324(5) 0.5445(5) 0.043(3) Uani 1 1 d . . . . .
C101 C 0.8718(8) 0.2031(5) 0.4924(6) 0.041(3) Uani 1 1 d . . . . .
H10A H 0.879100 0.223230 0.458878 0.050 Uiso 1 1 calc R . . . .
H10B H 0.818745 0.192715 0.491858 0.050 Uiso 1 1 calc R . . . .
C102 C 0.9210(9) 0.1610(6) 0.4850(7) 0.050(4) Uani 1 1 d . . . . .
H10C H 0.912531 0.139313 0.516866 0.060 Uiso 1 1 calc R . . . .
H10D H 0.974554 0.170362 0.485589 0.060 Uiso 1 1 calc R . . . .
C103 C 0.9036(11) 0.1366(7) 0.4290(7) 0.057(4) Uani 1 1 d . . . . .
H10E H 0.850876 0.125504 0.429895 0.068 Uiso 1 1 calc R . . . .
H10F H 0.907760 0.159297 0.397721 0.068 Uiso 1 1 calc R . . . .
C104 C 0.9543(11) 0.0964(6) 0.4165(7) 0.055(4) Uani 1 1 d . . . . .
H104 H 0.950780 0.073544 0.447730 0.067 Uiso 1 1 calc R . . . .
H10H H 1.007069 0.107260 0.414551 0.067 Uiso 1 1 calc R . . . .
C105 C 0.9330(18) 0.0728(8) 0.3600(9) 0.092(9) Uani 1 1 d . . . . .
H10G H 0.883457 0.057504 0.364092 0.111 Uiso 1 1 calc R . . . .
H10I H 0.928357 0.096611 0.329966 0.111 Uiso 1 1 calc R . . . .
C106 C 0.9893(19) 0.0385(10) 0.3430(12) 0.113(10) Uani 1 1 d . . . . .
H10J H 0.972476 0.022830 0.308363 0.169 Uiso 1 1 calc GR . . . .
H10K H 0.995650 0.015723 0.373444 0.169 Uiso 1 1 calc GR . . . .
H10M H 1.037387 0.054000 0.335890 0.169 Uiso 1 1 calc GR . . . .
C107 C 0.8824(8) 0.2020(5) 0.5976(6) 0.039(3) Uani 1 1 d . . . . .
H10L H 0.923328 0.178960 0.594097 0.047 Uiso 1 1 calc R . . . .
H10N H 0.894078 0.221715 0.630787 0.047 Uiso 1 1 calc R . . . .
C108 C 0.8120(10) 0.1774(6) 0.6087(8) 0.054(4) Uani 1 1 d . . . . .
H10O H 0.796635 0.160200 0.574267 0.065 Uiso 1 1 calc R . . . .
H10P H 0.771950 0.200045 0.617601 0.065 Uiso 1 1 calc R . . . .
C109 C 0.8201(11) 0.1439(7) 0.6577(8) 0.060(5) Uani 1 1 d . . . . .
H10Q H 0.837594 0.161072 0.691603 0.072 Uiso 1 1 calc R . . . .
H10R H 0.859137 0.120776 0.648098 0.072 Uiso 1 1 calc R . . . .
C110 C 0.7471(11) 0.1186(8) 0.6723(9) 0.069(5) Uani 1 1 d . . . . .
H11D H 0.708420 0.141954 0.681969 0.083 Uiso 1 1 calc R . . . .
H11E H 0.729455 0.102031 0.637994 0.083 Uiso 1 1 calc R . . . .
C111 C 0.7521(15) 0.0856(9) 0.7188(11) 0.085(7) Uani 1 1 d . . . . .
H11F H 0.769413 0.101898 0.753362 0.103 Uiso 1 1 calc R . . . .
H11G H 0.790175 0.061855 0.709274 0.103 Uiso 1 1 calc R . . . .
C112 C 0.8218(8) 0.2688(5) 0.5453(7) 0.044(3) Uani 1 1 d . . . . .
H11H H 0.772746 0.253458 0.551431 0.053 Uiso 1 1 calc R . . . .
H11I H 0.819990 0.284010 0.507644 0.053 Uiso 1 1 calc R . . . .
C113 C 0.8326(10) 0.3062(6) 0.5911(8) 0.052(4) Uani 1 1 d . . . . .
H11J H 0.835909 0.291831 0.629182 0.062 Uiso 1 1 calc R . . . .
H11K H 0.879503 0.323789 0.584149 0.062 Uiso 1 1 calc R . . . .
C114 C 0.7648(10) 0.3383(7) 0.5879(6) 0.059(5) Uani 1 1 d . U . . .
H11L H 0.718889 0.320645 0.597878 0.071 Uiso 1 1 calc R . . . .
H11M H 0.758954 0.349497 0.548471 0.071 Uiso 1 1 calc R . . . .
C115 C 0.7722(10) 0.3796(7) 0.6277(8) 0.059(4) Uani 1 1 d . U . . .
H11N H 0.723761 0.396514 0.628225 0.071 Uiso 1 1 calc R . . . .
H11O H 0.781803 0.368123 0.666622 0.071 Uiso 1 1 calc R . . . .
C116 C 0.8344(14) 0.4133(8) 0.6117(12) 0.087(7) Uani 1 1 d . U . . .
H11P H 0.883119 0.396652 0.612066 0.104 Uiso 1 1 calc R . . . .
H11Q H 0.825478 0.424417 0.572575 0.104 Uiso 1 1 calc R . . . .
C117 C 0.8398(19) 0.4538(9) 0.6503(14) 0.119(11) Uani 1 1 d . U . . .
H11R H 0.790314 0.468438 0.653653 0.179 Uiso 1 1 calc GR . . . .
H11S H 0.875838 0.476134 0.634738 0.179 Uiso 1 1 calc GR . . . .
H11T H 0.856954 0.443610 0.687781 0.179 Uiso 1 1 calc GR . . . .
C118 C 0.9618(8) 0.2551(6) 0.5425(6) 0.042(3) Uani 1 1 d . . . . .
H118 H 0.970136 0.271870 0.578604 0.050 Uiso 1 1 calc R . . . .
H11V H 1.000018 0.230244 0.540263 0.050 Uiso 1 1 calc R . . . .
C119 C 0.9745(9) 0.2884(6) 0.4937(6) 0.050(4) Uani 1 1 d . . . . .
H11U H 0.930869 0.309456 0.489809 0.060 Uiso 1 1 calc R . . . .
H11W H 0.980373 0.271086 0.457760 0.060 Uiso 1 1 calc R . . . .
C120 C 1.0471(10) 0.3169(7) 0.5063(7) 0.054(4) Uani 1 1 d . . . . .
H12D H 1.087782 0.295435 0.517876 0.065 Uiso 1 1 calc R . . . .
H12E H 1.063375 0.332583 0.471036 0.065 Uiso 1 1 calc R . . . .
C121 C 1.0364(12) 0.3525(6) 0.5521(8) 0.062(5) Uani 1 1 d . . . . .
H121 H 0.995856 0.373982 0.540217 0.075 Uiso 1 1 calc R . . . .
H12G H 1.019400 0.336723 0.587068 0.075 Uiso 1 1 calc R . . . .
C122 C 1.1041(13) 0.3797(8) 0.5653(10) 0.074(6) Uani 1 1 d . . . . .
H12H H 1.122738 0.394501 0.530222 0.089 Uiso 1 1 calc R . . . .
H12I H 1.143886 0.358698 0.579567 0.089 Uiso 1 1 calc R . . . .
C123 C 1.0887(16) 0.4163(7) 0.6092(10) 0.085(7) Uani 1 1 d . . . . .
H12J H 1.053850 0.439308 0.593462 0.127 Uiso 1 1 calc GR . . . .
H12K H 1.135970 0.431527 0.619760 0.127 Uiso 1 1 calc GR . . . .
H12L H 1.066215 0.402071 0.642848 0.127 Uiso 1 1 calc GR . . . .
C124 C 0.6777(16) 0.0617(10) 0.7315(13) 0.109(10) Uani 1 1 d . . . . .
H12F H 0.641282 0.084501 0.745152 0.164 Uiso 1 1 calc GR . . . .
H12M H 0.685551 0.037974 0.760624 0.164 Uiso 1 1 calc GR . . . .
H12N H 0.658479 0.047133 0.696792 0.164 Uiso 1 1 calc GR . . . .
N2 N 0.8677(10) 0.4983(5) 0.2165(7) 0.063(4) Uani 1 1 d . . . . .
C201 C 0.8455(12) 0.4778(6) 0.1594(9) 0.068(6) Uani 1 1 d . . . . .
H20A H 0.891960 0.468255 0.139471 0.081 Uiso 1 1 calc R . . . .
H20B H 0.815621 0.449462 0.166448 0.081 Uiso 1 1 calc R . . . .
C202 C 0.8011(16) 0.5084(7) 0.1202(10) 0.081(7) Uani 1 1 d . . . . .
H20C H 0.830082 0.536972 0.112481 0.098 Uiso 1 1 calc R . . . .
H20D H 0.753383 0.517426 0.138801 0.098 Uiso 1 1 calc R . . . .
C203 C 0.7838(14) 0.4844(7) 0.0648(9) 0.073(6) Uani 1 1 d . . . . .
H20E H 0.758833 0.454497 0.073009 0.088 Uiso 1 1 calc R . . . .
H20F H 0.831649 0.477591 0.045047 0.088 Uiso 1 1 calc R . . . .
C204 C 0.7325(16) 0.5133(8) 0.0249(9) 0.085(7) Uani 1 1 d D . . . .
H20G H 0.683284 0.517670 0.043742 0.102 Uiso 1 1 calc R . . . .
H20H H 0.755449 0.544226 0.020043 0.102 Uiso 1 1 calc R . . . .
C205 C 0.7193(15) 0.4930(9) -0.0321(8) 0.085(7) Uani 1 1 d D . . . .
H20I H 0.697538 0.461672 -0.027579 0.102 Uiso 1 1 calc R . . . .
H20J H 0.768065 0.489735 -0.051873 0.102 Uiso 1 1 calc R . . . .
C206 C 0.668(2) 0.5214(12) -0.0674(14) 0.136(13) Uani 1 1 d D . . . .
H20K H 0.660123 0.506310 -0.104208 0.203 Uiso 1 1 calc GR . . . .
H20L H 0.690022 0.552082 -0.073366 0.203 Uiso 1 1 calc GR . . . .
H20M H 0.619347 0.524727 -0.048090 0.203 Uiso 1 1 calc GR . . . .
C207 C 0.7958(11) 0.5155(6) 0.2479(9) 0.063(5) Uani 1 1 d . . . . .
H20N H 0.811218 0.528301 0.285111 0.076 Uiso 1 1 calc R . . . .
H20O H 0.773526 0.541095 0.225611 0.076 Uiso 1 1 calc R . . . .
C208 C 0.7374(12) 0.4804(9) 0.2575(10) 0.083(7) Uani 1 1 d . . . . .
H20P H 0.759484 0.453897 0.278194 0.100 Uiso 1 1 calc R . . . .
H20Q H 0.718580 0.469050 0.220505 0.100 Uiso 1 1 calc R . . . .
C209 C 0.6735(17) 0.4994(11) 0.2907(13) 0.106(9) Uani 1 1 d . . . . .
H20R H 0.635958 0.474267 0.294554 0.127 Uiso 1 1 calc R . . . .
H20S H 0.649789 0.523779 0.267246 0.127 Uiso 1 1 calc R . . . .
C210 C 0.6850(16) 0.5193(9) 0.3484(13) 0.095(8) Uani 1 1 d . . . . .
H21A H 0.718944 0.546320 0.345226 0.113 Uiso 1 1 calc R . . . .
H21B H 0.636010 0.530612 0.362729 0.113 Uiso 1 1 calc R . . . .
C211 C 0.7163(19) 0.4876(11) 0.3896(14) 0.112(10) Uani 1 1 d . . . . .
H21C H 0.765319 0.476629 0.374988 0.134 Uiso 1 1 calc R . . . .
H21D H 0.682606 0.460383 0.391771 0.134 Uiso 1 1 calc R . . . .
C212 C 0.729(2) 0.5061(13) 0.4515(14) 0.140(14) Uani 1 1 d . . . . .
H21E H 0.764286 0.532083 0.450662 0.210 Uiso 1 1 calc GR . . . .
H21F H 0.749446 0.481312 0.475236 0.210 Uiso 1 1 calc GR . . . .
H21G H 0.680758 0.516513 0.467233 0.210 Uiso 1 1 calc GR . . . .
C213 C 0.9038(12) 0.4609(7) 0.2498(10) 0.069(6) Uani 1 1 d . . . . .
H21H H 0.944653 0.447670 0.226389 0.083 Uiso 1 1 calc R . . . .
H21I H 0.866016 0.436244 0.255507 0.083 Uiso 1 1 calc R . . . .
C214 C 0.9370(13) 0.4730(7) 0.3078(11) 0.079(7) Uani 1 1 d . U . . .
H21J H 0.983083 0.491806 0.302580 0.095 Uiso 1 1 calc R . . . .
H21K H 0.900358 0.491744 0.329461 0.095 Uiso 1 1 calc R . . . .
C215 C 0.9563(15) 0.4297(10) 0.3412(13) 0.107(9) Uani 1 1 d . U . . .
H21L H 0.996972 0.412331 0.322067 0.129 Uiso 1 1 calc R . . . .
H21M H 0.911611 0.409406 0.344209 0.129 Uiso 1 1 calc R . . . .
C216 C 0.983(3) 0.4460(16) 0.4026(19) 0.20(2) Uani 1 1 d . U . . .
H21N H 1.016358 0.472982 0.397064 0.243 Uiso 1 1 calc R . . . .
H21O H 1.014657 0.420857 0.418274 0.243 Uiso 1 1 calc R . . . .
C217 C 0.920(5) 0.461(3) 0.455(3) 0.33(4) Uani 1 1 d . U . . .
H21P H 0.884179 0.484180 0.439534 0.398 Uiso 1 1 calc R . . . .
H21Q H 0.890272 0.433186 0.465649 0.398 Uiso 1 1 calc R . . . .
C218 C 0.958(5) 0.480(3) 0.505(3) 0.35(4) Uani 1 1 d . U . . .
H21R H 0.920473 0.487858 0.534058 0.532 Uiso 1 1 calc R . . . .
H21S H 0.992526 0.456509 0.520777 0.532 Uiso 1 1 calc R . . . .
H21T H 0.986437 0.507466 0.494680 0.532 Uiso 1 1 calc R . . . .
C219 C 0.9186(13) 0.5391(7) 0.2104(10) 0.070(6) Uani 1 1 d . . . . .
H21U H 0.891119 0.563696 0.189697 0.084 Uiso 1 1 calc R . . . .
H21V H 0.930333 0.551157 0.248754 0.084 Uiso 1 1 calc R . . . .
C220 C 0.9905(16) 0.5299(7) 0.1804(15) 0.109(10) Uani 1 1 d . . . . .
H220 H 0.980607 0.526490 0.139227 0.130 Uiso 1 1 calc R . . . .
H22B H 1.012414 0.500570 0.194381 0.130 Uiso 1 1 calc R . . . .
C221 C 1.0453(15) 0.5684(7) 0.1897(12) 0.086(7) Uani 1 1 d . . . . .
H22C H 1.022819 0.597137 0.174396 0.103 Uiso 1 1 calc R . . . .
H22D H 1.051307 0.572743 0.231168 0.103 Uiso 1 1 calc R . . . .
C222 C 1.1219(19) 0.5631(8) 0.1645(14) 0.115(11) Uani 1 1 d . . . . .
H22E H 1.116686 0.561692 0.122744 0.138 Uiso 1 1 calc R . . . .
H22F H 1.143145 0.533225 0.177305 0.138 Uiso 1 1 calc R . . . .
C223 C 1.1772(14) 0.6011(8) 0.1793(14) 0.091(7) Uani 1 1 d . . . . .
H22G H 1.157426 0.631062 0.165299 0.109 Uiso 1 1 calc R . . . .
H22H H 1.182153 0.603247 0.221028 0.109 Uiso 1 1 calc R . . . .
C224 C 1.246(2) 0.5935(14) 0.156(2) 0.19(2) Uani 1 1 d . . . . .
H22I H 1.243271 0.596586 0.114801 0.287 Uiso 1 1 calc GR . . . .
H22J H 1.263397 0.562285 0.165920 0.287 Uiso 1 1 calc GR . . . .
H22K H 1.282184 0.616241 0.171156 0.287 Uiso 1 1 calc GR . . . .

loop_
_atom_site_aniso_label
_atom_site_aniso_U_11
_atom_site_aniso_U_22
_atom_site_aniso_U_33
_atom_site_aniso_U_23
_atom_site_aniso_U_13
_atom_site_aniso_U_12
W1 0.01830(18) 0.0295(2) 0.0286(2) 0.00176(19) 0.00161(17) 0.00024(16)
W2 0.0277(2) 0.0249(2) 0.0265(2) -0.00435(17) 0.00265(17) 0.00164(18)
W3 0.0270(2) 0.0285(2) 0.0268(2) 0.00585(18) 0.00105(17) -0.00028(18)
W4 0.0225(2) 0.0258(2) 0.0238(2) 0.00097(16) 0.00335(16) -0.00439(17)
W5 0.0303(2) 0.0296(2) 0.01668(19) -0.00120(16) 0.00116(16) -0.00438(18)
W6 0.0233(2) 0.0305(2) 0.0228(2) -0.00431(17) -0.00051(16) -0.00624(18)
W7 0.0221(2) 0.0359(2) 0.0232(2) 0.00133(18) 0.00398(16) -0.00848(18)
W8 0.0285(2) 0.0389(3) 0.01755(19) -0.00046(18) 0.00032(16) -0.0062(2)
W9 0.0207(2) 0.0345(2) 0.0243(2) -0.00521(18) -0.00107(16) -0.00591(18)
Sb1 0.0191(3) 0.0276(3) 0.0165(3) -0.0021(3) 0.0008(3) -0.0057(2)
Ti1 0.0299(11) 0.0316(11) 0.0408(12) -0.0044(10) 0.0017(10) 0.0051(9)
Si1 0.0334(17) 0.0271(16) 0.0302(17) 0.0026(13) 0.0004(13) 0.0049(13)
Si2 0.0202(14) 0.0407(19) 0.0338(17) -0.0046(15) -0.0003(13) -0.0024(13)
Si3 0.0305(17) 0.0373(19) 0.0260(16) -0.0104(14) 0.0028(13) -0.0011(14)
O1 0.024(4) 0.047(5) 0.048(5) 0.010(5) 0.003(4) 0.005(4)
O2 0.041(5) 0.027(4) 0.045(5) -0.011(4) 0.004(4) 0.012(4)
O3 0.042(5) 0.038(5) 0.038(5) 0.016(4) -0.001(4) 0.010(4)
O4 0.046(5) 0.026(4) 0.028(4) 0.000(3) 0.003(4) -0.006(4)
O5 0.049(6) 0.046(6) 0.026(4) -0.003(4) 0.003(4) -0.008(5)
O6 0.041(5) 0.041(5) 0.026(4) -0.001(4) -0.009(4) -0.016(4)
O7 0.034(5) 0.057(6) 0.036(5) -0.001(5) 0.010(4) -0.014(5)
O8 0.042(5) 0.053(6) 0.028(5) -0.003(4) 0.003(4) -0.013(5)
O9 0.041(5) 0.052(6) 0.028(5) -0.009(4) -0.002(4) -0.011(5)
O10 0.015(3) 0.037(5) 0.039(5) 0.010(4) 0.015(3) 0.006(3)
O11 0.016(3) 0.025(4) 0.035(4) -0.002(3) 0.001(3) 0.000(3)
O12 0.012(3) 0.047(5) 0.030(4) -0.008(4) -0.006(3) 0.002(3)
O13 0.021(4) 0.032(4) 0.033(4) -0.002(4) 0.003(3) 0.000(3)
O14 0.029(4) 0.037(5) 0.023(4) -0.008(3) 0.002(3) 0.003(3)
O15 0.032(5) 0.034(5) 0.028(4) 0.000(4) -0.005(3) -0.009(4)
O16 0.033(5) 0.043(5) 0.022(4) 0.006(4) 0.011(3) -0.010(4)
O17 0.025(4) 0.044(5) 0.021(4) 0.001(3) 0.000(3) 0.004(4)
O18 0.023(4) 0.039(5) 0.024(4) 0.002(3) -0.004(3) 0.000(3)
O19 0.023(4) 0.029(4) 0.019(3) -0.005(3) 0.001(3) -0.006(3)
O20 0.034(4) 0.029(4) 0.017(4) -0.011(3) -0.005(3) 0.001(3)
O21 0.023(4) 0.033(4) 0.024(4) 0.001(3) 0.002(3) -0.007(3)
O22 0.038(5) 0.047(5) 0.023(4) 0.004(4) 0.009(4) -0.006(4)
O23 0.022(4) 0.040(5) 0.018(4) 0.003(3) -0.004(3) -0.002(3)
O24 0.022(4) 0.036(4) 0.027(4) -0.003(4) 0.006(3) -0.010(3)
O25 0.017(3) 0.027(4) 0.032(4) -0.002(3) 0.000(3) -0.005(3)
O26 0.020(4) 0.025(4) 0.021(4) -0.002(3) 0.000(3) -0.003(3)
O27 0.019(4) 0.030(4) 0.019(3) 0.004(3) 0.004(3) -0.003(3)
O28 0.029(4) 0.029(4) 0.031(4) 0.006(3) 0.000(3) 0.005(3)
O29 0.035(5) 0.028(4) 0.027(4) -0.004(3) -0.002(3) -0.002(4)
O30 0.041(5) 0.044(5) 0.024(4) -0.003(4) 0.003(4) 0.004(4)
O31 0.033(4) 0.041(5) 0.019(4) -0.010(3) 0.001(3) -0.003(4)
O32 0.036(5) 0.039(5) 0.020(4) -0.008(3) 0.006(3) -0.011(4)
O33 0.017(4) 0.037(5) 0.031(4) -0.015(4) 0.011(3) -0.004(3)
O34 0.038(5) 0.041(5) 0.037(5) 0.002(4) -0.002(4) 0.002(4)
O35 0.030(4) 0.049(5) 0.037(5) -0.007(5) 0.000(4) 0.000(4)
O36 0.033(5) 0.044(5) 0.038(5) -0.006(4) 0.004(4) -0.002(4)
O37 0.036(5) 0.040(5) 0.071(7) -0.011(5) 0.008(5) 0.015(4)
C1 0.055(9) 0.026(6) 0.042(7) -0.002(5) 0.024(6) -0.008(6)
C2 0.064(11) 0.066(12) 0.055(10) 0.023(9) -0.023(9) -0.015(9)
C3 0.114(19) 0.082(15) 0.043(10) 0.024(10) -0.029(11) 0.003(14)
C4 0.028(7) 0.068(11) 0.085(12) 0.001(10) -0.004(7) -0.019(7)
C5 0.12(2) 0.11(2) 0.16(2) -0.007(17) -0.09(2) -0.001(18)
C6 0.31(6) 0.16(3) 0.11(2) 0.00(2) -0.11(3) 0.06(4)
C7 0.052(9) 0.059(10) 0.038(8) -0.032(7) 0.001(7) -0.003(8)
C8 0.085(15) 0.075(13) 0.060(12) -0.018(10) 0.038(11) -0.006(11)
C9 0.078(18) 0.21(4) 0.12(2) -0.07(2) 0.061(17) 0.00(2)
C10 0.093(18) 0.046(11) 0.19(3) -0.006(17) -0.03(2) 0.032(12)
C11 0.39(10) 0.10(3) 0.33(8) 0.09(4) -0.05(7) -0.08(4)
C12 0.32(7) 0.14(4) 0.28(6) -0.16(4) -0.08(6) 0.05(4)
N3 0.036(6) 0.093(11) 0.029(6) 0.002(6) 0.009(5) -0.003(7)
C301 0.054(10) 0.086(13) 0.032(7) 0.011(8) 0.006(7) 0.003(9)
C302 0.051(10) 0.069(12) 0.066(12) -0.005(10) -0.004(9) 0.012(9)
C303 0.12(2) 0.065(14) 0.11(2) 0.022(14) -0.018(17) 0.047(15)
C304 0.077(17) 0.13(2) 0.13(3) 0.03(2) -0.010(17) -0.016(17)
C305 0.10(2) 0.17(4) 0.14(3) 0.01(3) 0.04(2) 0.00(2)
C306 0.11(2) 0.13(3) 0.20(4) 0.10(3) 0.05(2) 0.06(2)
C307 0.040(9) 0.17(2) 0.020(6) 0.004(10) 0.013(6) -0.008(11)
C308 0.067(13) 0.14(2) 0.055(11) -0.018(13) 0.017(10) -0.056(14)
C309 0.067(12) 0.098(16) 0.053(11) 0.001(11) -0.001(9) -0.029(12)
C310 0.070(13) 0.085(15) 0.059(12) -0.015(10) 0.008(10) -0.016(11)
C311 0.10(2) 0.11(2) 0.12(3) -0.01(2) -0.011(19) -0.009(19)
C312 0.14(3) 0.13(3) 0.17(4) 0.01(3) -0.03(3) 0.02(3)
C313 0.034(8) 0.14(2) 0.052(10) 0.040(12) 0.018(7) 0.031(11)
C314 0.052(11) 0.23(3) 0.099(17) 0.113(19) -0.010(11) -0.037(16)
C315 0.13(2) 0.29(3) 0.147(18) 0.10(2) -0.02(2) -0.01(2)
C316 0.17(3) 0.30(4) 0.106(16) 0.03(2) -0.02(2) 0.03(3)
C317 0.14(3) 0.31(4) 0.18(2) -0.02(2) -0.03(3) 0.05(3)
C318 0.17(3) 0.32(4) 0.088(15) -0.10(2) -0.070(18) 0.14(3)
C319 0.040(8) 0.093(13) 0.025(6) 0.006(7) 0.004(6) -0.014(8)
C320 0.067(12) 0.090(15) 0.040(9) 0.000(9) -0.012(8) 0.009(11)
C321 0.072(11) 0.050(9) 0.037(8) -0.003(7) 0.013(8) 0.000(8)
C322 0.044(8) 0.061(10) 0.034(7) 0.004(7) 0.018(6) 0.000(7)
C323 0.059(11) 0.075(13) 0.053(10) -0.002(9) 0.003(8) -0.005(9)
C324 0.059(12) 0.112(19) 0.060(12) 0.002(12) -0.010(9) -0.001(12)
N1 0.035(6) 0.051(7) 0.043(7) -0.002(6) -0.005(5) 0.009(6)
C101 0.035(7) 0.046(8) 0.043(8) 0.000(6) -0.016(6) 0.001(6)
C102 0.041(8) 0.064(11) 0.045(8) 0.002(8) -0.015(7) 0.005(7)
C103 0.057(10) 0.073(12) 0.042(8) -0.006(8) -0.017(7) 0.009(9)
C104 0.064(11) 0.052(10) 0.051(9) -0.015(8) -0.009(8) -0.003(8)
C105 0.16(3) 0.058(12) 0.060(13) -0.001(10) 0.049(15) 0.014(15)
C106 0.16(3) 0.089(19) 0.09(2) 0.006(16) 0.00(2) 0.00(2)
C107 0.039(7) 0.041(8) 0.037(7) 0.003(6) -0.005(6) 0.000(6)
C108 0.049(9) 0.057(10) 0.056(10) 0.001(8) 0.001(8) -0.002(8)
C109 0.053(10) 0.066(12) 0.062(11) 0.003(9) -0.002(8) -0.001(9)
C110 0.055(10) 0.083(14) 0.068(13) 0.012(11) -0.006(9) -0.014(10)
C111 0.092(17) 0.079(15) 0.085(16) 0.020(13) -0.005(14) -0.018(14)
C112 0.036(7) 0.050(9) 0.045(8) -0.005(7) -0.016(6) 0.013(6)
C113 0.055(10) 0.046(9) 0.056(10) -0.002(7) -0.016(8) 0.008(7)
C114 0.063(10) 0.088(11) 0.028(7) -0.015(7) -0.027(7) -0.006(9)
C115 0.050(9) 0.067(9) 0.061(10) -0.015(8) -0.007(8) 0.019(7)
C116 0.085(14) 0.071(12) 0.105(18) -0.025(11) 0.009(13) -0.003(10)
C117 0.13(3) 0.076(15) 0.15(3) -0.040(16) -0.01(2) -0.008(15)
C118 0.027(6) 0.064(10) 0.034(7) 0.001(6) -0.013(5) -0.002(6)
C119 0.048(9) 0.071(11) 0.032(7) 0.003(7) -0.015(6) -0.017(8)
C120 0.050(9) 0.071(12) 0.041(8) 0.002(8) -0.007(7) 0.001(8)
C121 0.080(13) 0.050(10) 0.057(11) 0.009(8) -0.006(9) -0.027(9)
C122 0.072(14) 0.070(13) 0.080(14) 0.021(11) -0.008(11) -0.007(11)
C123 0.13(2) 0.056(12) 0.068(14) 0.008(10) -0.015(14) -0.005(13)
C124 0.10(2) 0.12(2) 0.11(2) 0.049(18) 0.001(17) -0.026(18)
N2 0.073(10) 0.029(7) 0.086(11) -0.011(7) -0.014(9) -0.002(7)
C201 0.077(13) 0.032(8) 0.094(15) -0.017(9) -0.011(11) -0.001(8)
C202 0.12(2) 0.040(10) 0.085(16) -0.015(10) -0.016(14) -0.003(11)
C203 0.096(17) 0.055(11) 0.069(13) -0.014(10) 0.006(12) -0.005(11)
C204 0.12(2) 0.063(13) 0.073(15) -0.014(11) 0.001(14) -0.019(14)
C205 0.11(2) 0.090(17) 0.052(12) -0.011(11) 0.009(12) -0.019(15)
C206 0.15(3) 0.14(3) 0.11(3) 0.02(2) -0.04(2) 0.01(3)
C207 0.060(11) 0.045(9) 0.085(14) -0.021(9) -0.020(10) 0.000(8)
C208 0.053(11) 0.104(18) 0.092(16) -0.055(14) -0.004(11) 0.004(11)
C209 0.11(2) 0.10(2) 0.11(2) -0.023(18) -0.003(18) 0.009(18)
C210 0.087(18) 0.079(17) 0.12(2) -0.007(16) -0.008(16) -0.005(14)
C211 0.12(3) 0.09(2) 0.12(3) -0.010(19) 0.00(2) -0.031(19)
C212 0.17(4) 0.14(3) 0.11(3) 0.00(2) 0.05(3) -0.02(3)
C213 0.067(13) 0.048(10) 0.092(15) -0.002(10) -0.023(11) 0.003(9)
C214 0.077(14) 0.055(10) 0.106(17) 0.002(10) -0.035(12) -0.019(10)
C215 0.080(16) 0.097(17) 0.14(2) 0.049(15) -0.045(15) -0.018(13)
C216 0.30(6) 0.15(4) 0.16(2) 0.05(2) -0.11(3) -0.02(4)
C217 0.45(9) 0.36(8) 0.19(4) -0.08(5) -0.05(4) -0.04(6)
C218 0.47(10) 0.39(9) 0.20(4) -0.06(5) -0.09(5) -0.05(7)
C219 0.079(14) 0.044(10) 0.087(15) -0.009(10) -0.003(12) -0.007(10)
C220 0.13(2) 0.043(11) 0.15(3) -0.016(15) 0.01(2) -0.034(13)
C221 0.103(18) 0.040(10) 0.12(2) 0.005(11) -0.015(16) -0.019(11)
C222 0.16(3) 0.042(11) 0.14(3) 0.000(14) 0.03(2) -0.034(15)
C223 0.079(15) 0.071(14) 0.12(2) 0.010(15) 0.004(16) 0.034(12)
C224 0.17(4) 0.12(3) 0.28(6) -0.05(4) 0.07(4) -0.01(3)

loop_
_atom_type_symbol
_atom_type_description
_atom_type_scat_dispersion_real
_atom_type_scat_dispersion_imag
_atom_type_scat_source
C C 0.0033 0.0016 'International Tables Vol C Tables 4.2.6.8 and 6.1.1.4'
H H 0.0000 0.0000 'International Tables Vol C Tables 4.2.6.8 and 6.1.1.4'
N N 0.0061 0.0033 'International Tables Vol C Tables 4.2.6.8 and 6.1.1.4'
O O 0.0106 0.0060 'International Tables Vol C Tables 4.2.6.8 and 6.1.1.4'
Sb Sb -0.5866 1.5461 'International Tables Vol C Tables 4.2.6.8 and 6.1.1.4'
Si Si 0.0817 0.0704 'International Tables Vol C Tables 4.2.6.8 and 6.1.1.4'
Ti Ti 0.2776 0.4457 'International Tables Vol C Tables 4.2.6.8 and 6.1.1.4'
W W -0.8490 6.8722 'International Tables Vol C Tables 4.2.6.8 and 6.1.1.4'

loop_
_geom_angle_atom_site_label_1
_geom_angle_atom_site_label_2
_geom_angle_atom_site_label_3
_geom_angle
_geom_angle_site_symmetry_1
_geom_angle_site_symmetry_3
_geom_angle_publ_flag
O1 W1 O10 102.1(4) . . ?
O1 W1 O12 100.8(4) . . ?
O1 W1 O13 98.7(4) . . ?
O1 W1 O18 98.3(4) . . ?
O1 W1 O25 168.0(4) . . ?
O10 W1 O13 89.2(4) . . ?
O10 W1 O18 159.6(3) . . ?
O10 W1 O25 86.6(3) . . ?
O12 W1 O10 85.5(3) . . ?
O12 W1 O13 160.5(3) . . ?
O12 W1 O18 90.2(4) . . ?
O12 W1 O25 88.0(3) . . ?
O13 W1 O25 73.0(3) . . ?
O18 W1 O13 88.3(3) . . ?
O18 W1 O25 73.3(3) . . ?
O2 W2 O10 100.8(4) . . ?
O2 W2 O11 100.5(4) . . ?
O2 W2 O14 100.0(4) . . ?
O2 W2 O15 99.9(4) . . ?
O2 W2 O26 170.0(4) . . ?
O10 W2 O11 86.1(3) . . ?
O10 W2 O14 90.4(4) . . ?
O10 W2 O15 159.2(4) . . ?
O10 W2 O26 86.9(3) . . ?
O11 W2 O14 159.5(3) . . ?
O11 W2 O15 88.0(3) . . ?
O11 W2 O26 86.3(3) . . ?
O14 W2 O26 73.4(3) . . ?
O15 W2 O14 88.1(4) . . ?
O15 W2 O26 72.8(3) . . ?
O3 W3 O11 100.7(4) . . ?
O3 W3 O12 100.5(4) . . ?
O3 W3 O16 100.1(4) . . ?
O3 W3 O17 98.8(4) . . ?
O3 W3 O27 169.3(4) . . ?
O11 W3 O12 86.2(3) . . ?
O11 W3 O16 89.5(3) . . ?
O11 W3 O17 160.5(3) . . ?
O11 W3 O27 87.7(3) . . ?
O12 W3 O16 159.4(4) . . ?
O12 W3 O17 89.2(4) . . ?
O12 W3 O27 86.6(3) . . ?
O16 W3 O27 73.1(3) . . ?
O17 W3 O16 88.2(4) . . ?
O17 W3 O27 73.1(3) . . ?
O4 W4 O13 99.7(4) . . ?
O4 W4 O19 101.7(4) . . ?
O4 W4 O24 99.5(4) . . ?
O4 W4 O25 170.9(4) . . ?
O4 W4 O28 101.1(4) . . ?
O13 W4 O24 89.1(4) . . ?
O13 W4 O25 75.0(3) . . ?
O13 W4 O28 159.2(4) . . ?
O19 W4 O13 90.4(4) . . ?
O19 W4 O24 158.6(3) . . ?
O19 W4 O25 85.8(3) . . ?
O19 W4 O28 86.0(4) . . ?
O24 W4 O25 73.4(3) . . ?
O24 W4 O28 86.9(4) . . ?
O28 W4 O25 84.3(3) . . ?
O5 W5 O14 98.8(4) . . ?
O5 W5 O19 101.6(4) . . ?
O5 W5 O20 100.0(4) . . ?
O5 W5 O26 171.4(4) . . ?
O5 W5 O29 101.6(4) . . ?
O14 W5 O19 87.4(4) . . ?
O14 W5 O26 75.1(3) . . ?
O14 W5 O29 159.2(4) . . ?
O19 W5 O26 84.3(3) . . ?
O20 W5 O14 91.0(4) . . ?
O20 W5 O19 158.3(3) . . ?
O20 W5 O26 74.4(3) . . ?
O20 W5 O29 89.8(4) . . ?
O29 W5 O19 84.2(4) . . ?
O29 W5 O26 85.1(3) . . ?
O6 W6 O15 99.8(4) . . ?
O6 W6 O20 99.1(4) . . ?
O6 W6 O21 102.8(4) . . ?
O6 W6 O26 169.2(4) . . ?
O6 W6 O30 101.4(5) . . ?
O15 W6 O20 88.5(4) . . ?
O15 W6 O26 74.1(3) . . ?
O15 W6 O30 158.8(4) . . ?
O20 W6 O26 72.2(3) . . ?
O21 W6 O15 91.3(4) . . ?
O21 W6 O20 157.8(3) . . ?
O21 W6 O26 86.4(3) . . ?
O21 W6 O30 85.7(4) . . ?
O30 W6 O20 86.5(4) . . ?
O30 W6 O26 84.7(4) . . ?
O7 W7 O16 100.2(5) . . ?
O7 W7 O21 101.7(4) . . ?
O7 W7 O22 100.0(4) . . ?
O7 W7 O27 170.8(4) . . ?
O7 W7 O31 101.4(5) . . ?
O16 W7 O21 87.4(4) . . ?
O16 W7 O22 90.7(4) . . ?
O16 W7 O27 74.2(3) . . ?
O16 W7 O31 157.9(4) . . ?
O21 W7 O27 85.6(3) . . ?
O22 W7 O21 158.2(3) . . ?
O22 W7 O27 73.1(3) . . ?
O22 W7 O31 89.9(4) . . ?
O31 W7 O21 83.8(3) . . ?
O31 W7 O27 84.9(3) . . ?
O8 W8 O17 99.0(4) . . ?
O8 W8 O22 98.6(4) . . ?
O8 W8 O23 103.5(4) . . ?
O8 W8 O27 168.5(4) . . ?
O8 W8 O32 102.1(4) . . ?
O17 W8 O22 88.7(4) . . ?
O17 W8 O27 74.2(3) . . ?
O17 W8 O32 158.7(3) . . ?
O22 W8 O27 72.3(3) . . ?
O23 W8 O17 91.4(4) . . ?
O23 W8 O22 157.6(3) . . ?
O23 W8 O27 86.1(3) . . ?
O23 W8 O32 85.9(4) . . ?
O32 W8 O22 86.0(4) . . ?
O32 W8 O27 84.6(3) . . ?
O9 W9 O18 99.7(4) . . ?
O9 W9 O23 99.9(4) . . ?
O9 W9 O24 101.7(4) . . ?
O9 W9 O25 171.9(4) . . ?
O9 W9 O33 101.8(4) . . ?
O18 W9 O23 87.4(4) . . ?
O18 W9 O24 90.7(4) . . ?
O18 W9 O25 74.4(3) . . ?
O18 W9 O33 157.8(3) . . ?
O23 W9 O25 85.5(3) . . ?
O24 W9 O23 158.3(3) . . ?
O24 W9 O25 73.3(3) . . ?
O33 W9 O23 83.7(4) . . ?
O33 W9 O24 90.2(4) . . ?
O33 W9 O25 84.6(3) . . ?
O26 Sb1 O25 92.0(3) . . ?
O26 Sb1 O27 92.5(3) . . ?
O27 Sb1 O25 91.9(3) . . ?
O35 Ti1 O34 110.3(5) . . ?
O36 Ti1 O34 109.3(4) . . ?
O36 Ti1 O35 109.9(5) . . ?
O37 Ti1 O34 109.4(5) . . ?
O37 Ti1 O35 109.5(5) . . ?
O37 Ti1 O36 108.5(5) . . ?
O28 Si1 O29 107.2(5) . . ?
O28 Si1 C1 108.6(6) . . ?
O29 Si1 C1 111.3(6) . . ?
O34 Si1 O28 108.7(5) . . ?
O34 Si1 O29 108.1(5) . . ?
O34 Si1 C1 112.7(6) . . ?
O30 Si2 O31 106.1(5) . . ?
O30 Si2 C4 111.5(8) . . ?
O31 Si2 C4 108.6(7) . . ?
O35 Si2 O30 109.3(5) . . ?
O35 Si2 O31 108.3(5) . . ?
O35 Si2 C4 112.8(7) . . ?
O32 Si3 C7 110.5(7) . . ?
O33 Si3 O32 107.0(5) . . ?
O33 Si3 C7 109.2(6) . . ?
O36 Si3 O32 107.5(5) . . ?
O36 Si3 O33 108.1(5) . . ?
O36 Si3 C7 114.2(7) . . ?
W2 O10 W1 151.6(4) . . ?
W3 O11 W2 150.3(4) . . ?
W1 O12 W3 150.6(5) . . ?
W4 O13 W1 119.3(4) . . ?
W5 O14 W2 119.4(4) . . ?
W6 O15 W2 120.8(5) . . ?
W7 O16 W3 120.5(5) . . ?
W8 O17 W3 119.9(4) . . ?
W9 O18 W1 120.2(4) . . ?
W4 O19 W5 153.2(4) . . ?
W5 O20 W6 119.2(4) . . ?
W6 O21 W7 153.2(5) . . ?
W7 O22 W8 120.4(4) . . ?
W8 O23 W9 152.9(5) . . ?
W9 O24 W4 119.0(4) . . ?
W4 O25 W1 92.7(3) . . ?
W4 O25 W9 94.2(3) . . ?
W9 O25 W1 92.2(3) . . ?
Sb1 O25 W1 135.6(4) . . ?
Sb1 O25 W4 116.5(4) . . ?
Sb1 O25 W9 116.3(4) . . ?
W5 O26 W2 92.1(3) . . ?
W5 O26 W6 94.0(3) . . ?
W6 O26 W2 92.3(3) . . ?
Sb1 O26 W2 136.3(4) . . ?
Sb1 O26 W5 116.6(4) . . ?
Sb1 O26 W6 115.9(3) . . ?
W7 O27 W3 92.2(3) . . ?
W8 O27 W3 92.7(3) . . ?
W8 O27 W7 94.0(3) . . ?
Sb1 O27 W3 136.5(4) . . ?
Sb1 O27 W7 115.2(4) . . ?
Sb1 O27 W8 116.7(4) . . ?
Si1 O28 W4 136.2(5) . . ?
Si1 O29 W5 139.2(6) . . ?
Si2 O30 W6 136.7(6) . . ?
Si2 O31 W7 138.6(5) . . ?
Si3 O32 W8 136.7(6) . . ?
Si3 O33 W9 139.4(6) . . ?
Si1 O34 Ti1 152.7(7) . . ?
Si2 O35 Ti1 150.7(6) . . ?
Si3 O36 Ti1 155.6(7) . . ?
C10 O37 Ti1 157.2(15) . . ?
Si1 C1 H1A 108.5 . . ?
Si1 C1 H1B 108.5 . . ?
H1A C1 H1B 107.5 . . ?
C2 C1 Si1 115.0(10) . . ?
C2 C1 H1A 108.5 . . ?
C2 C1 H1B 108.5 . . ?
C1 C2 H2A 108.9 . . ?
C1 C2 H2B 108.9 . . ?
H2A C2 H2B 107.7 . . ?
C3 C2 C1 113.5(15) . . ?
C3 C2 H2A 108.9 . . ?
C3 C2 H2B 108.9 . . ?
C2 C3 H3A 109.5 . . ?
C2 C3 H3B 109.5 . . ?
C2 C3 H3C 109.5 . . ?
H3A C3 H3B 109.5 . . ?
H3A C3 H3C 109.5 . . ?
H3B C3 H3C 109.5 . . ?
Si2 C4 H4A 107.1 . . ?
Si2 C4 H4B 107.1 . . ?
H4A C4 H4B 106.8 . . ?
C5 C4 Si2 120.8(19) . . ?
C5 C4 H4A 107.1 . . ?
C5 C4 H4B 107.1 . . ?
C4 C5 H5A 108.5 . . ?
C4 C5 H5B 108.5 . . ?
C4 C5 C6 115(3) . . ?
H5A C5 H5B 107.5 . . ?
C6 C5 H5A 108.5 . . ?
C6 C5 H5B 108.5 . . ?
C5 C6 H6A 109.5 . . ?
C5 C6 H6B 109.5 . . ?
C5 C6 H6C 109.5 . . ?
H6A C6 H6B 109.5 . . ?
H6A C6 H6C 109.5 . . ?
H6B C6 H6C 109.5 . . ?
Si3 C7 H7A 108.2 . . ?
Si3 C7 H7B 108.2 . . ?
H7A C7 H7B 107.3 . . ?
C8 C7 Si3 116.5(13) . . ?
C8 C7 H7A 108.2 . . ?
C8 C7 H7B 108.2 . . ?
C7 C8 H8A 109.1 . . ?
C7 C8 H8B 109.1 . . ?
C7 C8 C9 113(2) . . ?
H8A C8 H8B 107.8 . . ?
C9 C8 H8A 109.1 . . ?
C9 C8 H8B 109.1 . . ?
C8 C9 H9A 109.5 . . ?
C8 C9 H9B 109.5 . . ?
C8 C9 H9C 109.5 . . ?
H9A C9 H9B 109.5 . . ?
H9A C9 H9C 109.5 . . ?
H9B C9 H9C 109.5 . . ?
O37 C10 H10 105.2 . . ?
O37 C10 C11 112(3) . . ?
O37 C10 C12 109(3) . . ?
C11 C10 H10 105.2 . . ?
C11 C10 C12 118(4) . . ?
C12 C10 H10 105.2 . . ?
C10 C11 H11A 109.5 . . ?
C10 C11 H11B 109.5 . . ?
C10 C11 H11C 109.5 . . ?
H11A C11 H11B 109.5 . . ?
H11A C11 H11C 109.5 . . ?
H11B C11 H11C 109.5 . . ?
C10 C12 H12A 109.5 . . ?
C10 C12 H12B 109.5 . . ?
C10 C12 H12C 109.5 . . ?
H12A C12 H12B 109.5 . . ?
H12A C12 H12C 109.5 . . ?
H12B C12 H12C 109.5 . . ?
C307 N3 C301 111.3(16) . . ?
C307 N3 C319 106.3(12) . . ?
C313 N3 C301 108.2(12) . . ?
C313 N3 C307 110.5(15) . . ?
C313 N3 C319 112.4(17) . . ?
C319 N3 C301 108.1(13) . . ?
N3 C301 H30A 108.2 . . ?
N3 C301 H30B 108.2 . . ?
N3 C301 C302 116.5(14) . . ?
H30A C301 H30B 107.3 . . ?
C302 C301 H30A 108.2 . . ?
C302 C301 H30B 108.2 . . ?
C301 C302 H30C 110.2 . . ?
C301 C302 H30D 110.2 . . ?
H30C C302 H30D 108.5 . . ?
C303 C302 C301 107.4(16) . . ?
C303 C302 H30C 110.2 . . ?
C303 C302 H30D 110.2 . . ?
C302 C303 H30E 111.0 . . ?
C302 C303 H30F 111.0 . . ?
C302 C303 C304 104(2) . . ?
H30E C303 H30F 109.0 . . ?
C304 C303 H30E 111.0 . . ?
C304 C303 H30F 111.0 . . ?
C303 C304 H30G 109.6 . . ?
C303 C304 H30H 109.6 . . ?
H30G C304 H30H 108.1 . . ?
C305 C304 C303 110(3) . . ?
C305 C304 H30G 109.6 . . ?
C305 C304 H30H 109.6 . . ?
C304 C305 H30I 111.3 . . ?
C304 C305 H30J 111.3 . . ?
C304 C305 C306 103(3) . . ?
H30I C305 H30J 109.2 . . ?
C306 C305 H30I 111.3 . . ?
C306 C305 H30J 111.3 . . ?
C305 C306 H30K 109.5 . . ?
C305 C306 H30L 109.5 . . ?
C305 C306 H30M 109.5 . . ?
H30K C306 H30L 109.5 . . ?
H30K C306 H30M 109.5 . . ?
H30L C306 H30M 109.5 . . ?
N3 C307 H30N 108.9 . . ?
N3 C307 H30O 108.9 . . ?
N3 C307 C308 113.2(14) . . ?
H30N C307 H30O 107.8 . . ?
C308 C307 H30N 108.9 . . ?
C308 C307 H30O 108.9 . . ?
C307 C308 H30P 109.1 . . ?
C307 C308 H30Q 109.1 . . ?
H30P C308 H30Q 107.8 . . ?
C309 C308 C307 112.7(16) . . ?
C309 C308 H30P 109.1 . . ?
C309 C308 H30Q 109.1 . . ?
C308 C309 H30R 109.0 . . ?
C308 C309 H30S 109.0 . . ?
C308 C309 C310 113.0(17) . . ?
H30R C309 H30S 107.8 . . ?
C310 C309 H30R 109.0 . . ?
C310 C309 H30S 109.0 . . ?
C309 C310 H31A 107.4 . . ?
C309 C310 H31B 107.4 . . ?
H31A C310 H31B 107.0 . . ?
C311 C310 C309 120(2) . . ?
C311 C310 H31A 107.4 . . ?
C311 C310 H31B 107.4 . . ?
C310 C311 H31C 109.1 . . ?
C310 C311 H31D 109.1 . . ?
H31C C311 H31D 107.8 . . ?
C312 C311 C310 113(3) . . ?
C312 C311 H31C 109.1 . . ?
C312 C311 H31D 109.1 . . ?
C311 C312 H31E 109.5 . . ?
C311 C312 H31F 109.5 . . ?
C311 C312 H31G 109.5 . . ?
H31E C312 H31F 109.5 . . ?
H31E C312 H31G 109.5 . . ?
H31F C312 H31G 109.5 . . ?
N3 C313 H31H 108.6 . . ?
N3 C313 H31I 108.6 . . ?
N3 C313 C314 114.7(16) . . ?
H31H C313 H31I 107.6 . . ?
C314 C313 H31H 108.6 . . ?
C314 C313 H31I 108.6 . . ?
C313 C314 H31J 108.3 . . ?
C313 C314 H31K 108.3 . . ?
H31J C314 H31K 107.4 . . ?
C315 C314 C313 116(2) . . ?
C315 C314 H31J 108.3 . . ?
C315 C314 H31K 108.3 . . ?
C314 C315 H31L 108.9 . . ?
C314 C315 H31M 108.9 . . ?
C314 C315 C316 114(3) . . ?
H31L C315 H31M 107.7 . . ?
C316 C315 H31L 108.9 . . ?
C316 C315 H31M 108.9 . . ?
C315 C316 H31N 106.7 . . ?
C315 C316 H31O 106.7 . . ?
C315 C316 C317 122(3) . . ?
H31N C316 H31O 106.6 . . ?
C317 C316 H31N 106.7 . . ?
C317 C316 H31O 106.7 . . ?
C316 C317 H31P 109.0 . . ?
C316 C317 H31Q 109.0 . . ?
H31P C317 H31Q 107.8 . . ?
C318 C317 C316 113(3) . . ?
C318 C317 H31P 109.0 . . ?
C318 C317 H31Q 109.0 . . ?
C317 C318 H31R 109.5 . . ?
C317 C318 H31S 109.5 . . ?
C317 C318 H31T 109.5 . . ?
H31R C318 H31S 109.5 . . ?
H31R C318 H31T 109.5 . . ?
H31S C318 H31T 109.5 . . ?
N3 C319 H31U 108.3 . . ?
N3 C319 H31V 108.3 . . ?
H31U C319 H31V 107.4 . . ?
C320 C319 N3 115.9(14) . . ?
C320 C319 H31U 108.3 . . ?
C320 C319 H31V 108.3 . . ?
C319 C320 H32A 109.2 . . ?
C319 C320 H32B 109.2 . . ?
C319 C320 C321 112.2(16) . . ?
H32A C320 H32B 107.9 . . ?
C321 C320 H32A 109.2 . . ?
C321 C320 H32B 109.2 . . ?
C320 C321 H32C 109.0 . . ?
C320 C321 H32D 109.0 . . ?
H32C C321 H32D 107.8 . . ?
C322 C321 C320 113.0(15) . . ?
C322 C321 H32C 109.0 . . ?
C322 C321 H32D 109.0 . . ?
C321 C322 H32E 108.9 . . ?
C321 C322 H32F 108.9 . . ?
C321 C322 C323 113.2(15) . . ?
H32E C322 H32F 107.8 . . ?
C323 C322 H32E 108.9 . . ?
C323 C322 H32F 108.9 . . ?
C322 C323 H32G 109.2 . . ?
C322 C323 H32H 109.2 . . ?
H32G C323 H32H 107.9 . . ?
C324 C323 C322 112.0(16) . . ?
C324 C323 H32G 109.2 . . ?
C324 C323 H32H 109.2 . . ?
C323 C324 H32I 109.5 . . ?
C323 C324 H32J 109.5 . . ?
C323 C324 H32K 109.5 . . ?
H32I C324 H32J 109.5 . . ?
H32I C324 H32K 109.5 . . ?
H32J C324 H32K 109.5 . . ?
C101 N1 C107 110.1(12) . . ?
C101 N1 C112 108.2(11) . . ?
C101 N1 C118 109.3(11) . . ?
C107 N1 C118 105.8(10) . . ?
C112 N1 C107 112.7(12) . . ?
C112 N1 C118 110.8(12) . . ?
N1 C101 H10A 107.7 . . ?
N1 C101 H10B 107.7 . . ?
N1 C101 C102 118.4(11) . . ?
H10A C101 H10B 107.1 . . ?
C102 C101 H10A 107.7 . . ?
C102 C101 H10B 107.7 . . ?
C101 C102 H10C 109.5 . . ?
C101 C102 H10D 109.5 . . ?
C101 C102 C103 110.9(13) . . ?
H10C C102 H10D 108.0 . . ?
C103 C102 H10C 109.5 . . ?
C103 C102 H10D 109.5 . . ?
C102 C103 H10E 108.8 . . ?
C102 C103 H10F 108.8 . . ?
H10E C103 H10F 107.7 . . ?
C104 C103 C102 113.9(14) . . ?
C104 C103 H10E 108.8 . . ?
C104 C103 H10F 108.8 . . ?
C103 C104 H104 109.4 . . ?
C103 C104 H10H 109.4 . . ?
C103 C104 C105 111.3(17) . . ?
H104 C104 H10H 108.0 . . ?
C105 C104 H104 109.4 . . ?
C105 C104 H10H 109.4 . . ?
C104 C105 H10G 109.3 . . ?
C104 C105 H10I 109.3 . . ?
H10G C105 H10I 108.0 . . ?
C106 C105 C104 112(2) . . ?
C106 C105 H10G 109.3 . . ?
C106 C105 H10I 109.3 . . ?
C105 C106 H10J 109.5 . . ?
C105 C106 H10K 109.5 . . ?
C105 C106 H10M 109.5 . . ?
H10J C106 H10K 109.5 . . ?
H10J C106 H10M 109.5 . . ?
H10K C106 H10M 109.5 . . ?
N1 C107 H10L 108.4 . . ?
N1 C107 H10N 108.4 . . ?
H10L C107 H10N 107.5 . . ?
C108 C107 N1 115.6(12) . . ?
C108 C107 H10L 108.4 . . ?
C108 C107 H10N 108.4 . . ?
C107 C108 H10O 109.3 . . ?
C107 C108 H10P 109.3 . . ?
C107 C108 C109 111.6(15) . . ?
H10O C108 H10P 108.0 . . ?
C109 C108 H10O 109.3 . . ?
C109 C108 H10P 109.3 . . ?
C108 C109 H10Q 108.9 . . ?
C108 C109 H10R 108.9 . . ?
C108 C109 C110 113.4(16) . . ?
H10Q C109 H10R 107.7 . . ?
C110 C109 H10Q 108.9 . . ?
C110 C109 H10R 108.9 . . ?
C109 C110 H11D 108.4 . . ?
C109 C110 H11E 108.4 . . ?
H11D C110 H11E 107.4 . . ?
C111 C110 C109 115.6(18) . . ?
C111 C110 H11D 108.4 . . ?
C111 C110 H11E 108.4 . . ?
C110 C111 H11F 108.9 . . ?
C110 C111 H11G 108.9 . . ?
C110 C111 C124 113(2) . . ?
H11F C111 H11G 107.7 . . ?
C124 C111 H11F 108.9 . . ?
C124 C111 H11G 108.9 . . ?
N1 C112 H11H 108.7 . . ?
N1 C112 H11I 108.7 . . ?
N1 C112 C113 114.2(12) . . ?
H11H C112 H11I 107.6 . . ?
C113 C112 H11H 108.7 . . ?
C113 C112 H11I 108.7 . . ?
C112 C113 H11J 110.3 . . ?
C112 C113 H11K 110.3 . . ?
H11J C113 H11K 108.5 . . ?
C114 C113 C112 107.2(12) . . ?
C114 C113 H11J 110.3 . . ?
C114 C113 H11K 110.3 . . ?
C113 C114 H11L 109.2 . . ?
C113 C114 H11M 109.2 . . ?
C113 C114 C115 112.3(13) . . ?
H11L C114 H11M 107.9 . . ?
C115 C114 H11L 109.2 . . ?
C115 C114 H11M 109.2 . . ?
C114 C115 H11N 108.7 . . ?
C114 C115 H11O 108.7 . . ?
H11N C115 H11O 107.6 . . ?
C116 C115 C114 114.3(17) . . ?
C116 C115 H11N 108.7 . . ?
C116 C115 H11O 108.7 . . ?
C115 C116 H11P 108.8 . . ?
C115 C116 H11Q 108.8 . . ?
H11P C116 H11Q 107.7 . . ?
C117 C116 C115 114(2) . . ?
C117 C116 H11P 108.8 . . ?
C117 C116 H11Q 108.8 . . ?
C116 C117 H11R 109.5 . . ?
C116 C117 H11S 109.5 . . ?
C116 C117 H11T 109.5 . . ?
H11R C117 H11S 109.5 . . ?
H11R C117 H11T 109.5 . . ?
H11S C117 H11T 109.5 . . ?
N1 C118 H118 108.5 . . ?
N1 C118 H11V 108.5 . . ?
H118 C118 H11V 107.5 . . ?
C119 C118 N1 115.3(11) . . ?
C119 C118 H118 108.5 . . ?
C119 C118 H11V 108.5 . . ?
C118 C119 H11U 110.0 . . ?
C118 C119 H11W 110.0 . . ?
C118 C119 C120 108.4(12) . . ?
H11U C119 H11W 108.4 . . ?
C120 C119 H11U 110.0 . . ?
C120 C119 H11W 110.0 . . ?
C119 C120 H12D 109.0 . . ?
C119 C120 H12E 109.0 . . ?
H12D C120 H12E 107.8 . . ?
C121 C120 C119 113.0(15) . . ?
C121 C120 H12D 109.0 . . ?
C121 C120 H12E 109.0 . . ?
C120 C121 H121 108.7 . . ?
C120 C121 H12G 108.7 . . ?
H121 C121 H12G 107.6 . . ?
C122 C121 C120 114.4(19) . . ?
C122 C121 H121 108.7 . . ?
C122 C121 H12G 108.7 . . ?
C121 C122 H12H 109.2 . . ?
C121 C122 H12I 109.2 . . ?
C121 C122 C123 112(2) . . ?
H12H C122 H12I 107.9 . . ?
C123 C122 H12H 109.2 . . ?
C123 C122 H12I 109.2 . . ?
C122 C123 H12J 109.5 . . ?
C122 C123 H12K 109.5 . . ?
C122 C123 H12L 109.5 . . ?
H12J C123 H12K 109.5 . . ?
H12J C123 H12L 109.5 . . ?
H12K C123 H12L 109.5 . . ?
C111 C124 H12F 109.5 . . ?
C111 C124 H12M 109.5 . . ?
C111 C124 H12N 109.5 . . ?
H12F C124 H12M 109.5 . . ?
H12F C124 H12N 109.5 . . ?
H12M C124 H12N 109.5 . . ?
C201 N2 C207 109.4(15) . . ?
C213 N2 C201 107.3(14) . . ?
C213 N2 C207 109.6(17) . . ?
C213 N2 C219 111.5(16) . . ?
C219 N2 C201 112.3(17) . . ?
C219 N2 C207 106.8(14) . . ?
N2 C201 H20A 108.1 . . ?
N2 C201 H20B 108.1 . . ?
H20A C201 H20B 107.3 . . ?
C202 C201 N2 116.7(15) . . ?
C202 C201 H20A 108.1 . . ?
C202 C201 H20B 108.1 . . ?
C201 C202 H20C 109.4 . . ?
C201 C202 H20D 109.4 . . ?
C201 C202 C203 111.4(17) . . ?
H20C C202 H20D 108.0 . . ?
C203 C202 H20C 109.4 . . ?
C203 C202 H20D 109.4 . . ?
C202 C203 H20E 109.0 . . ?
C202 C203 H20F 109.0 . . ?
C202 C203 C204 113.1(18) . . ?
H20E C203 H20F 107.8 . . ?
C204 C203 H20E 109.0 . . ?
C204 C203 H20F 109.0 . . ?
C203 C204 H20G 108.5 . . ?
C203 C204 H20H 108.5 . . ?
H20G C204 H20H 107.5 . . ?
C205 C204 C203 115(2) . . ?
C205 C204 H20G 108.5 . . ?
C205 C204 H20H 108.5 . . ?
C204 C205 H20I 109.1 . . ?
C204 C205 H20J 109.1 . . ?
C204 C205 C206 113(2) . . ?
H20I C205 H20J 107.8 . . ?
C206 C205 H20I 109.1 . . ?
C206 C205 H20J 109.1 . . ?
C205 C206 H20K 109.5 . . ?
C205 C206 H20L 109.5 . . ?
C205 C206 H20M 109.5 . . ?
H20K C206 H20L 109.5 . . ?
H20K C206 H20M 109.5 . . ?
H20L C206 H20M 109.5 . . ?
N2 C207 H20N 108.4 . . ?
N2 C207 H20O 108.4 . . ?
H20N C207 H20O 107.4 . . ?
C208 C207 N2 115.7(15) . . ?
C208 C207 H20N 108.4 . . ?
C208 C207 H20O 108.4 . . ?
C207 C208 H20P 109.3 . . ?
C207 C208 H20Q 109.3 . . ?
C207 C208 C209 112(2) . . ?
H20P C208 H20Q 108.0 . . ?
C209 C208 H20P 109.3 . . ?
C209 C208 H20Q 109.3 . . ?
C208 C209 H20R 107.0 . . ?
C208 C209 H20S 107.0 . . ?
C208 C209 C210 121(3) . . ?
H20R C209 H20S 106.8 . . ?
C210 C209 H20R 107.0 . . ?
C210 C209 H20S 107.0 . . ?
C209 C210 H21A 108.6 . . ?
C209 C210 H21B 108.6 . . ?
H21A C210 H21B 107.5 . . ?
C211 C210 C209 115(3) . . ?
C211 C210 H21A 108.6 . . ?
C211 C210 H21B 108.6 . . ?
C210 C211 H21C 107.9 . . ?
C210 C211 H21D 107.9 . . ?
C210 C211 C212 117(3) . . ?
H21C C211 H21D 107.2 . . ?
C212 C211 H21C 107.9 . . ?
C212 C211 H21D 107.9 . . ?
C211 C212 H21E 109.5 . . ?
C211 C212 H21F 109.5 . . ?
C211 C212 H21G 109.5 . . ?
H21E C212 H21F 109.5 . . ?
H21E C212 H21G 109.5 . . ?
H21F C212 H21G 109.5 . . ?
N2 C213 H21H 107.7 . . ?
N2 C213 H21I 107.7 . . ?
N2 C213 C214 118.3(16) . . ?
H21H C213 H21I 107.1 . . ?
C214 C213 H21H 107.7 . . ?
C214 C213 H21I 107.7 . . ?
C213 C214 H21J 109.4 . . ?
C213 C214 H21K 109.4 . . ?
H21J C214 H21K 108.0 . . ?
C215 C214 C213 111.2(19) . . ?
C215 C214 H21J 109.4 . . ?
C215 C214 H21K 109.4 . . ?
C214 C215 H21L 110.3 . . ?
C214 C215 H21M 110.3 . . ?
C214 C215 C216 107(3) . . ?
H21L C215 H21M 108.6 . . ?
C216 C215 H21L 110.3 . . ?
C216 C215 H21M 110.3 . . ?
C215 C216 H21N 106.9 . . ?
C215 C216 H21O 106.9 . . ?
C215 C216 C217 122(5) . . ?
H21N C216 H21O 106.7 . . ?
C217 C216 H21N 106.9 . . ?
C217 C216 H21O 106.9 . . ?
C216 C217 H21P 109.3 . . ?
C216 C217 H21Q 109.3 . . ?
H21P C217 H21Q 108.0 . . ?
C218 C217 C216 112(7) . . ?
C218 C217 H21P 109.3 . . ?
C218 C217 H21Q 109.3 . . ?
C217 C218 H21R 109.5 . . ?
C217 C218 H21S 109.5 . . ?
C217 C218 H21T 109.5 . . ?
H21R C218 H21S 109.5 . . ?
H21R C218 H21T 109.5 . . ?
H21S C218 H21T 109.5 . . ?
N2 C219 H21U 108.5 . . ?
N2 C219 H21V 108.5 . . ?
H21U C219 H21V 107.5 . . ?
C220 C219 N2 115.1(16) . . ?
C220 C219 H21U 108.5 . . ?
C220 C219 H21V 108.5 . . ?
C219 C220 H220 109.5 . . ?
C219 C220 H22B 109.5 . . ?
C219 C220 C221 111(2) . . ?
H220 C220 H22B 108.0 . . ?
C221 C220 H220 109.5 . . ?
C221 C220 H22B 109.5 . . ?
C220 C221 H22C 108.0 . . ?
C220 C221 H22D 108.0 . . ?
H22C C221 H22D 107.2 . . ?
C222 C221 C220 117(2) . . ?
C222 C221 H22C 108.0 . . ?
C222 C221 H22D 108.0 . . ?
C221 C222 H22E 108.5 . . ?
C221 C222 H22F 108.5 . . ?
C221 C222 C223 115(2) . . ?
H22E C222 H22F 107.5 . . ?
C223 C222 H22E 108.5 . . ?
C223 C222 H22F 108.5 . . ?
C222 C223 H22G 109.2 . . ?
C222 C223 H22H 109.2 . . ?
H22G C223 H22H 107.9 . . ?
C224 C223 C222 112(3) . . ?
C224 C223 H22G 109.2 . . ?
C224 C223 H22H 109.2 . . ?
C223 C224 H22I 109.5 . . ?
C223 C224 H22J 109.5 . . ?
C223 C224 H22K 109.5 . . ?
H22I C224 H22J 109.5 . . ?
H22I C224 H22K 109.5 . . ?
H22J C224 H22K 109.5 . . ?

loop_
_geom_bond_atom_site_label_1
_geom_bond_atom_site_label_2
_geom_bond_distance
_geom_bond_site_symmetry_2
_geom_bond_publ_flag
W1 O1 1.708(9) . ?
W1 O10 1.919(10) . ?
W1 O12 1.897(9) . ?
W1 O13 1.939(9) . ?
W1 O18 1.920(9) . ?
W1 O25 2.322(8) . ?
W2 O2 1.698(8) . ?
W2 O10 1.878(9) . ?
W2 O11 1.909(9) . ?
W2 O14 1.930(9) . ?
W2 O15 1.925(9) . ?
W2 O26 2.330(8) . ?
W3 O3 1.690(9) . ?
W3 O11 1.903(9) . ?
W3 O12 1.908(9) . ?
W3 O16 1.931(9) . ?
W3 O17 1.928(9) . ?
W3 O27 2.309(8) . ?
W4 O4 1.721(9) . ?
W4 O13 1.906(8) . ?
W4 O19 1.901(7) . ?
W4 O24 1.944(9) . ?
W4 O25 2.261(8) . ?
W4 O28 1.947(8) . ?
W5 O5 1.715(9) . ?
W5 O14 1.909(9) . ?
W5 O19 1.945(8) . ?
W5 O20 1.880(8) . ?
W5 O26 2.274(8) . ?
W5 O29 1.918(9) . ?
W6 O6 1.699(9) . ?
W6 O15 1.905(10) . ?
W6 O20 1.989(8) . ?
W6 O21 1.893(8) . ?
W6 O26 2.288(7) . ?
W6 O30 1.929(10) . ?
W7 O7 1.693(9) . ?
W7 O16 1.886(10) . ?
W7 O21 1.942(8) . ?
W7 O22 1.898(9) . ?
W7 O27 2.292(7) . ?
W7 O31 1.919(10) . ?
W8 O8 1.710(9) . ?
W8 O17 1.908(9) . ?
W8 O22 1.957(9) . ?
W8 O23 1.884(8) . ?
W8 O27 2.281(8) . ?
W8 O32 1.926(10) . ?
W9 O9 1.706(9) . ?
W9 O18 1.909(9) . ?
W9 O23 1.966(8) . ?
W9 O24 1.919(8) . ?
W9 O25 2.284(8) . ?
W9 O33 1.916(8) . ?
Sb1 O25 1.959(7) . ?
Sb1 O26 1.955(8) . ?
Sb1 O27 1.958(8) . ?
Ti1 O34 1.826(10) . ?
Ti1 O35 1.823(10) . ?
Ti1 O36 1.812(10) . ?
Ti1 O37 1.765(9) . ?
Si1 O28 1.614(9) . ?
Si1 O29 1.638(9) . ?
Si1 O34 1.601(10) . ?
Si1 C1 1.822(14) . ?
Si2 O30 1.631(10) . ?
Si2 O31 1.641(10) . ?
Si2 O35 1.597(11) . ?
Si2 C4 1.833(14) . ?
Si3 O32 1.631(10) . ?
Si3 O33 1.627(8) . ?
Si3 O36 1.613(11) . ?
Si3 C7 1.855(13) . ?
O37 C10 1.37(2) . ?
C1 H1A 0.9900 . ?
C1 H1B 0.9900 . ?
C1 C2 1.58(2) . ?
C2 H2A 0.9900 . ?
C2 H2B 0.9900 . ?
C2 C3 1.52(2) . ?
C3 H3A 0.9800 . ?
C3 H3B 0.9800 . ?
C3 H3C 0.9800 . ?
C4 H4A 0.9900 . ?
C4 H4B 0.9900 . ?
C4 C5 1.45(2) . ?
C5 H5A 0.9900 . ?
C5 H5B 0.9900 . ?
C5 C6 1.470(16) . ?
C6 H6A 0.9800 . ?
C6 H6B 0.9800 . ?
C6 H6C 0.9800 . ?
C7 H7A 0.9900 . ?
C7 H7B 0.9900 . ?
C7 C8 1.50(2) . ?
C8 H8A 0.9900 . ?
C8 H8B 0.9900 . ?
C8 C9 1.51(4) . ?
C9 H9A 0.9800 . ?
C9 H9B 0.9800 . ?
C9 H9C 0.9800 . ?
C10 H10 1.0000 . ?
C10 C11 1.42(6) . ?
C10 C12 1.48(5) . ?
C11 H11A 0.9800 . ?
C11 H11B 0.9800 . ?
C11 H11C 0.9800 . ?
C12 H12A 0.9800 . ?
C12 H12B 0.9800 . ?
C12 H12C 0.9800 . ?
N3 C301 1.52(2) . ?
N3 C307 1.51(2) . ?
N3 C313 1.49(2) . ?
N3 C319 1.51(2) . ?
C301 H30A 0.9900 . ?
C301 H30B 0.9900 . ?
C301 C302 1.52(3) . ?
C302 H30C 0.9900 . ?
C302 H30D 0.9900 . ?
C302 C303 1.51(3) . ?
C303 H30E 0.9900 . ?
C303 H30F 0.9900 . ?
C303 C304 1.62(3) . ?
C304 H30G 0.9900 . ?
C304 H30H 0.9900 . ?
C304 C305 1.480(18) . ?
C305 H30I 0.9900 . ?
C305 H30J 0.9900 . ?
C305 C306 1.61(3) . ?
C306 H30K 0.9800 . ?
C306 H30L 0.9800 . ?
C306 H30M 0.9800 . ?
C307 H30N 0.9900 . ?
C307 H30O 0.9900 . ?
C307 C308 1.51(3) . ?
C308 H30P 0.9900 . ?
C308 H30Q 0.9900 . ?
C308 C309 1.49(3) . ?
C309 H30R 0.9900 . ?
C309 H30S 0.9900 . ?
C309 C310 1.53(3) . ?
C310 H31A 0.9900 . ?
C310 H31B 0.9900 . ?
C310 C311 1.45(4) . ?
C311 H31C 0.9900 . ?
C311 H31D 0.9900 . ?
C311 C312 1.36(4) . ?
C312 H31E 0.9800 . ?
C312 H31F 0.9800 . ?
C312 H31G 0.9800 . ?
C313 H31H 0.9900 . ?
C313 H31I 0.9900 . ?
C313 C314 1.50(2) . ?
C314 H31J 0.9900 . ?
C314 H31K 0.9900 . ?
C314 C315 1.46(4) . ?
C315 H31L 0.9900 . ?
C315 H31M 0.9900 . ?
C315 C316 1.51(2) . ?
C316 H31N 0.9900 . ?
C316 H31O 0.9900 . ?
C316 C317 1.530(19) . ?
C317 H31P 0.9900 . ?
C317 H31Q 0.9900 . ?
C317 C318 1.50(2) . ?
C318 H31R 0.9800 . ?
C318 H31S 0.9800 . ?
C318 H31T 0.9800 . ?
C319 H31U 0.9900 . ?
C319 H31V 0.9900 . ?
C319 C320 1.51(3) . ?
C320 H32A 0.9900 . ?
C320 H32B 0.9900 . ?
C320 C321 1.57(3) . ?
C321 H32C 0.9900 . ?
C321 H32D 0.9900 . ?
C321 C322 1.50(2) . ?
C322 H32E 0.9900 . ?
C322 H32F 0.9900 . ?
C322 C323 1.53(2) . ?
C323 H32G 0.9900 . ?
C323 H32H 0.9900 . ?
C323 C324 1.52(3) . ?
C324 H32I 0.9800 . ?
C324 H32J 0.9800 . ?
C324 H32K 0.9800 . ?
N1 C101 1.502(19) . ?
N1 C107 1.529(19) . ?
N1 C112 1.511(18) . ?
N1 C118 1.551(19) . ?
C101 H10A 0.9900 . ?
C101 H10B 0.9900 . ?
C101 C102 1.51(2) . ?
C102 H10C 0.9900 . ?
C102 H10D 0.9900 . ?
C102 C103 1.53(2) . ?
C103 H10E 0.9900 . ?
C103 H10F 0.9900 . ?
C103 C104 1.50(2) . ?
C104 H104 0.9900 . ?
C104 H10H 0.9900 . ?
C104 C105 1.54(3) . ?
C105 H10G 0.9900 . ?
C105 H10I 0.9900 . ?
C105 C106 1.47(4) . ?
C106 H10J 0.9800 . ?
C106 H10K 0.9800 . ?
C106 H10M 0.9800 . ?
C107 H10L 0.9900 . ?
C107 H10N 0.9900 . ?
C107 C108 1.46(2) . ?
C108 H10O 0.9900 . ?
C108 H10P 0.9900 . ?
C108 C109 1.51(2) . ?
C109 H10Q 0.9900 . ?
C109 H10R 0.9900 . ?
C109 C110 1.53(3) . ?
C110 H11D 0.9900 . ?
C110 H11E 0.9900 . ?
C110 C111 1.46(3) . ?
C111 H11F 0.9900 . ?
C111 H11G 0.9900 . ?
C111 C124 1.52(3) . ?
C112 H11H 0.9900 . ?
C112 H11I 0.9900 . ?
C112 C113 1.54(2) . ?
C113 H11J 0.9900 . ?
C113 H11K 0.9900 . ?
C113 C114 1.52(2) . ?
C114 H11L 0.9900 . ?
C114 H11M 0.9900 . ?
C114 C115 1.53(2) . ?
C115 H11N 0.9900 . ?
C115 H11O 0.9900 . ?
C115 C116 1.52(3) . ?
C116 H11P 0.9900 . ?
C116 H11Q 0.9900 . ?
C116 C117 1.49(3) . ?
C117 H11R 0.9800 . ?
C117 H11S 0.9800 . ?
C117 H11T 0.9800 . ?
C118 H118 0.9900 . ?
C118 H11V 0.9900 . ?
C118 C119 1.52(2) . ?
C119 H11U 0.9900 . ?
C119 H11W 0.9900 . ?
C119 C120 1.56(2) . ?
C120 H12D 0.9900 . ?
C120 H12E 0.9900 . ?
C120 C121 1.51(3) . ?
C121 H121 0.9900 . ?
C121 H12G 0.9900 . ?
C121 C122 1.47(3) . ?
C122 H12H 0.9900 . ?
C122 H12I 0.9900 . ?
C122 C123 1.51(3) . ?
C123 H12J 0.9800 . ?
C123 H12K 0.9800 . ?
C123 H12L 0.9800 . ?
C124 H12F 0.9800 . ?
C124 H12M 0.9800 . ?
C124 H12N 0.9800 . ?
N2 C201 1.52(2) . ?
N2 C207 1.56(3) . ?
N2 C213 1.48(2) . ?
N2 C219 1.49(2) . ?
C201 H20A 0.9900 . ?
C201 H20B 0.9900 . ?
C201 C202 1.50(3) . ?
C202 H20C 0.9900 . ?
C202 H20D 0.9900 . ?
C202 C203 1.51(3) . ?
C203 H20E 0.9900 . ?
C203 H20F 0.9900 . ?
C203 C204 1.55(3) . ?
C204 H20G 0.9900 . ?
C204 H20H 0.9900 . ?
C204 C205 1.48(2) . ?
C205 H20I 0.9900 . ?
C205 H20J 0.9900 . ?
C205 C206 1.49(2) . ?
C206 H20K 0.9800 . ?
C206 H20L 0.9800 . ?
C206 H20M 0.9800 . ?
C207 H20N 0.9900 . ?
C207 H20O 0.9900 . ?
C207 C208 1.47(3) . ?
C208 H20P 0.9900 . ?
C208 H20Q 0.9900 . ?
C208 C209 1.49(3) . ?
C209 H20R 0.9900 . ?
C209 H20S 0.9900 . ?
C209 C210 1.49(4) . ?
C210 H21A 0.9900 . ?
C210 H21B 0.9900 . ?
C210 C211 1.44(4) . ?
C211 H21C 0.9900 . ?
C211 H21D 0.9900 . ?
C211 C212 1.57(4) . ?
C212 H21E 0.9800 . ?
C212 H21F 0.9800 . ?
C212 H21G 0.9800 . ?
C213 H21H 0.9900 . ?
C213 H21I 0.9900 . ?
C213 C214 1.53(3) . ?
C214 H21J 0.9900 . ?
C214 H21K 0.9900 . ?
C214 C215 1.52(3) . ?
C215 H21L 0.9900 . ?
C215 H21M 0.9900 . ?
C215 C216 1.59(5) . ?
C216 H21N 0.9900 . ?
C216 H21O 0.9900 . ?
C216 C217 1.72(8) . ?
C217 H21P 0.9900 . ?
C217 H21Q 0.9900 . ?
C217 C218 1.48(8) . ?
C218 H21R 0.9800 . ?
C218 H21S 0.9800 . ?
C218 H21T 0.9800 . ?
C219 H21U 0.9900 . ?
C219 H21V 0.9900 . ?
C219 C220 1.49(3) . ?
C220 H220 0.9900 . ?
C220 H22B 0.9900 . ?
C220 C221 1.50(3) . ?
C221 H22C 0.9900 . ?
C221 H22D 0.9900 . ?
C221 C222 1.49(4) . ?
C222 H22E 0.9900 . ?
C222 H22F 0.9900 . ?
C222 C223 1.52(3) . ?
C223 H22G 0.9900 . ?
C223 H22H 0.9900 . ?
C223 C224 1.36(4) . ?
C224 H22I 0.9800 . ?
C224 H22J 0.9800 . ?
C224 H22K 0.9800 . ?

loop_
_twin_individual_id
_twin_individual_mass_fraction_refined
1 0.8609(6)
2 0.1391(6)
